data_7023564
loop_
_publ_author_name
'Shiga, Takuya'
'Noguchi, Mao'
'Sato, Hiroki'
'Matsumoto, Takuto'
'Newton, Graham N.'
'Oshio, Hiroki'

_publ_section_title
;
 Triple-stranded ferric helices: a \p-\p interaction-driven structural
 hierarchy of Fe5, Fe7, and Fe17 clusters.
;
_journal_issue 45
_journal_name_full 'Dalton transactions (Cambridge, England : 2003)'
_journal_page_first 16185
_journal_page_last 16193
_journal_paper_doi 10.1039/c3dt51480c
_journal_volume 42
_journal_year 2013
_chemical_formula_moiety 'C126 H101 Fe7 N42 O12, 4(B F4), 8.5(C H4 O), 8(H2 O)'
_chemical_formula_sum 'C134.5 H153 B4 F16 Fe7 N42 O28.5'
_chemical_formula_weight 3552.17
_chemical_name_systematic
;
 ?
;
_space_group_crystal_system orthorhombic
_space_group_IT_number 18
_space_group_name_Hall 'P 2 2ab'
_space_group_name_H-M_alt 'P 21 21 2'
_symmetry_space_group_name_Hall 'P 2 2ab'
_symmetry_space_group_name_H-M 'P 21 21 2'
_atom_sites_solution_hydrogens geom
_atom_sites_solution_primary direct
_atom_sites_solution_secondary difmap
_audit_creation_method SHELXL-2013
_cell_angle_alpha 90
_cell_angle_beta 90
_cell_angle_gamma 90
_cell_formula_units_Z 4
_cell_length_a 18.690(2)
_cell_length_b 26.157(3)
_cell_length_c 32.885(4)
_cell_measurement_temperature 100(2)
_cell_volume 16077(3)
_computing_cell_refinement 'Bruker SMART'
_computing_data_collection 'Bruker SMART'
_computing_data_reduction 'Bruker SAINT'
_computing_molecular_graphics 'Bruker SHELXTL'
_computing_publication_material 'Bruker SHELXTL'
_computing_structure_refinement 'SHELXL-2013 (Sheldrick, 2013)'
_computing_structure_solution 'Bruker SHELXTL'
_diffrn_ambient_temperature 100(2)
_diffrn_detector_area_resol_mean 8.366
_diffrn_measured_fraction_theta_full 0.799
_diffrn_measured_fraction_theta_max 0.998
_diffrn_measurement_device_type 'CCD area detector'
_diffrn_measurement_method 'phi and omega scans'
_diffrn_radiation_type MoK\a
_diffrn_radiation_wavelength 0.71073
_diffrn_reflns_av_R_equivalents 0.0415
_diffrn_reflns_av_unetI/netI 0.0550
_diffrn_reflns_Laue_measured_fraction_full 0.799
_diffrn_reflns_Laue_measured_fraction_max 0.998
_diffrn_reflns_limit_h_max 20
_diffrn_reflns_limit_h_min -20
_diffrn_reflns_limit_k_max 28
_diffrn_reflns_limit_k_min -29
_diffrn_reflns_limit_l_max 36
_diffrn_reflns_limit_l_min -24
_diffrn_reflns_number 73648
_diffrn_reflns_point_group_measured_fraction_full 0.794
_diffrn_reflns_point_group_measured_fraction_max 0.998
_diffrn_reflns_theta_full 25.242
_diffrn_reflns_theta_max 23.283
_diffrn_reflns_theta_min 0.619
_diffrn_source 'fine-focus sealed tube'
_exptl_absorpt_coefficient_mu 0.713
_exptl_absorpt_correction_T_max 0.8475
_exptl_absorpt_correction_T_min 0.7397
_exptl_absorpt_correction_type empirical
_exptl_absorpt_process_details SADABS
_exptl_crystal_colour red-brown
_exptl_crystal_density_diffrn 1.468
_exptl_crystal_description block
_exptl_crystal_F_000 7312
_exptl_crystal_size_max 0.450
_exptl_crystal_size_mid 0.240
_exptl_crystal_size_min 0.240
_refine_diff_density_max 1.291
_refine_diff_density_min -1.030
_refine_diff_density_rms 0.109
_refine_ls_abs_structure_details
;
 Refined as an inversion twin.
;
_refine_ls_abs_structure_Flack 0.50(2)
_refine_ls_extinction_method none
_refine_ls_goodness_of_fit_ref 1.035
_refine_ls_hydrogen_treatment constr
_refine_ls_matrix_type full
_refine_ls_number_parameters 2155
_refine_ls_number_reflns 23122
_refine_ls_number_restraints 462
_refine_ls_restrained_S_all 1.069
_refine_ls_R_factor_all 0.0805
_refine_ls_R_factor_gt 0.0658
_refine_ls_shift/su_max 0.000
_refine_ls_shift/su_mean 0.000
_refine_ls_structure_factor_coef Fsqd
_refine_ls_weighting_details 'w=1/[\s^2^(Fo^2^)+(0.1384P)^2^] where P=(Fo^2^+2Fc^2^)/3'
_refine_ls_weighting_scheme calc
_refine_ls_wR_factor_gt 0.1836
_refine_ls_wR_factor_ref 0.1934
_reflns_Friedel_coverage 0.850
_reflns_Friedel_fraction_full 0.790
_reflns_Friedel_fraction_max 0.999
_reflns_number_gt 18626
_reflns_number_total 23122
_reflns_threshold_expression 'I > 2\s(I)'
_cod_data_source_file c3dt51480c.txt
_cod_data_source_block '[Fe7]'
_cod_depositor_comments
;
The following automatic conversions were performed:

'_exptl_absorpt_correction_type' value 'Empirical' changed to
'empirical' according to
/home/saulius/struct/CIF-dictionaries/cif_core.dic dictionary named
'cif_core.dic' version 2.4.2 from 2011-04-26.

Automatic conversion script
Id: cif_fix_values 1891 2012-01-12 08:04:46Z andrius 
;
_cod_original_formula_sum 'C134.50 H153 B4 F16 Fe7 N42 O28.50'
_cod_database_code 7023564
_shelx_space_group_comment
;
The symmetry employed for this shelxl refinement is uniquely defined
by the following loop, which should always be used as a source of
symmetry information in preference to the above space-group names.
They are only intended as comments.
;
_shelx_estimated_absorpt_t_min 0.740
_shelx_estimated_absorpt_t_max 0.847
_shelxl_version_number 2013-4

loop_
_space_group_symop_operation_xyz
'x, y, z'
'-x, -y, z'
'x+1/2, -y+1/2, -z'
'-x+1/2, y+1/2, -z'

loop_
_atom_site_label
_atom_site_type_symbol
_atom_site_fract_x
_atom_site_fract_y
_atom_site_fract_z
_atom_site_U_iso_or_equiv
_atom_site_adp_type
_atom_site_occupancy
_atom_site_site_symmetry_order
_atom_site_calc_flag
_atom_site_refinement_flags_posn
_atom_site_refinement_flags_adp
_atom_site_refinement_flags_occupancy
_atom_site_disorder_assembly
_atom_site_disorder_group
Fe1 Fe 0.14887(8) 0.32543(5) 0.27234(4) 0.0362(4) Uani 1 1 d . . . . .
Fe2 Fe 0.13251(8) 0.14133(5) 0.24285(5) 0.0406(4) Uani 1 1 d . . . . .
Fe3 Fe 0.34681(8) 0.20270(6) 0.30589(4) 0.0400(4) Uani 1 1 d . . . . .
Fe4 Fe 0.26656(8) 0.24246(5) 0.20533(5) 0.0377(4) Uani 1 1 d . . . . .
Fe5 Fe 0.15069(8) 0.21084(5) 0.34280(4) 0.0371(4) Uani 1 1 d . . . . .
Fe6 Fe 0.37878(8) 0.28466(6) 0.06467(4) 0.0393(4) Uani 1 1 d . . . . .
Fe7 Fe 0.03217(9) 0.18951(6) 0.48397(5) 0.0481(4) Uani 1 1 d . . . . .
N1 N 0.1239(5) 0.3866(3) 0.3168(3) 0.043(2) Uani 1 1 d . . . . .
N2 N 0.2401(4) 0.3698(3) 0.2754(3) 0.038(2) Uani 1 1 d . . . . .
N3 N 0.3058(5) 0.3665(3) 0.2577(3) 0.043(2) Uani 1 1 d . . . . .
N4 N 0.4290(4) 0.3758(3) 0.2217(3) 0.040(2) Uani 1 1 d . . . . .
N5 N 0.4319(5) 0.3215(3) 0.1526(3) 0.039(2) Uani 1 1 d . . . . .
N6 N 0.4428(5) 0.2959(3) 0.1183(2) 0.039(2) Uani 1 1 d . . . . .
N7 N 0.4882(5) 0.2620(4) 0.0468(3) 0.049(2) Uani 1 1 d . . . . .
N8 N 0.0197(5) 0.1134(4) 0.2537(3) 0.051(2) Uani 1 1 d . . . . .
N9 N 0.0661(4) 0.1822(3) 0.2014(3) 0.040(2) Uani 1 1 d . . . . .
N10 N 0.0774(5) 0.2199(3) 0.1740(3) 0.040(2) Uani 1 1 d . . . . .
N11 N 0.0850(4) 0.2941(3) 0.1211(3) 0.040(2) Uani 1 1 d . . . . .
N12 N 0.2186(4) 0.3091(3) 0.0965(3) 0.041(2) Uani 1 1 d . . . . .
N13 N 0.2844(5) 0.3242(4) 0.0827(3) 0.046(2) Uani 1 1 d . . . . .
N14 N 0.3946(6) 0.3627(4) 0.0412(3) 0.059(3) Uani 1 1 d . . . . .
N15 N 0.3862(7) 0.1423(4) 0.3490(3) 0.072(3) Uani 1 1 d . U . . .
N16 N 0.3700(5) 0.1370(3) 0.2693(3) 0.044(2) Uani 1 1 d . . . . .
N17 N 0.3688(5) 0.1256(3) 0.2302(3) 0.046(2) Uani 1 1 d . . . . .
N18 N 0.3735(5) 0.0949(3) 0.1539(3) 0.051(2) Uani 1 1 d . . . . .
N19 N 0.3553(5) 0.1726(3) 0.1035(3) 0.050(2) Uani 1 1 d . . . . .
N20 N 0.3441(5) 0.2071(3) 0.0734(3) 0.043(2) Uani 1 1 d . . . . .
N21 N 0.3366(5) 0.2601(4) 0.0040(3) 0.049(2) Uani 1 1 d . . . . .
N22 N 0.1039(5) 0.3748(3) 0.2240(2) 0.040(2) Uani 1 1 d . . . . .
N23 N 0.0407(5) 0.3067(3) 0.2683(3) 0.045(2) Uani 1 1 d . . . . .
N24 N -0.0004(5) 0.2744(4) 0.2888(3) 0.045(2) Uani 1 1 d . . . . .
N25 N -0.0954(5) 0.2181(4) 0.3261(3) 0.053(2) Uani 1 1 d . . . . .
N26 N -0.0433(5) 0.1849(4) 0.3967(3) 0.052(2) Uani 1 1 d . . . . .
N27 N -0.0232(5) 0.1622(4) 0.4310(3) 0.048(2) Uani 1 1 d . . . . .
N28 N -0.0209(5) 0.1196(4) 0.5048(3) 0.049(2) Uani 1 1 d . U . . .
N29 N 0.1656(5) 0.0802(4) 0.1998(3) 0.050(2) Uani 1 1 d . . . . .
N30 N 0.1779(5) 0.0831(3) 0.2794(3) 0.044(2) Uani 1 1 d . . . . .
N31 N 0.1904(5) 0.0760(3) 0.3198(3) 0.047(2) Uani 1 1 d . . . . .
N32 N 0.2190(5) 0.0530(4) 0.3954(3) 0.051(2) Uani 1 1 d . . . . .
N33 N 0.1548(5) 0.1201(4) 0.4458(3) 0.050(2) Uani 1 1 d . . . . .
N34 N 0.1309(5) 0.1514(4) 0.4750(3) 0.050(2) Uani 1 1 d . . . . .
N35 N 0.0899(6) 0.1984(4) 0.5415(3) 0.061(3) Uani 1 1 d . . . . .
N36 N 0.4523(4) 0.2392(4) 0.2942(3) 0.044(2) Uani 1 1 d . . . . .
N37 N 0.3531(5) 0.2668(3) 0.3460(2) 0.043(2) Uani 1 1 d . . . . .
N38 N 0.3055(5) 0.2911(4) 0.3703(3) 0.045(2) Uani 1 1 d . . . . .
N39 N 0.2230(5) 0.3433(4) 0.4197(3) 0.048(2) Uani 1 1 d . . . . .
N40 N 0.1147(5) 0.2858(4) 0.4473(3) 0.046(2) Uani 1 1 d . . . . .
N41 N 0.0557(5) 0.2633(3) 0.4614(3) 0.046(2) Uani 1 1 d . . . . .
N42 N -0.0594(6) 0.2356(4) 0.5039(3) 0.059(3) Uani 1 1 d . . . . .
C1 C 0.0646(7) 0.3918(5) 0.3373(3) 0.055(3) Uani 1 1 d . . . . .
H1 H 0.0293 0.3659 0.3347 0.066 Uiso 1 1 calc R U . . .
C2 C 0.0501(8) 0.4323(7) 0.3623(4) 0.073(4) Uani 1 1 d . . . . .
H2 H 0.0052 0.4350 0.3758 0.087 Uiso 1 1 calc R U . . .
C3 C 0.1012(9) 0.4681(7) 0.3674(4) 0.080(5) Uani 1 1 d . . . . .
H3 H 0.0933 0.4964 0.3849 0.096 Uiso 1 1 calc R U . . .
C4 C 0.1655(7) 0.4630(5) 0.3466(4) 0.058(3) Uani 1 1 d . . . . .
H4 H 0.2015 0.4884 0.3496 0.070 Uiso 1 1 calc R U . . .
C5 C 0.1773(7) 0.4225(4) 0.3222(3) 0.043(3) Uani 1 1 d . . . . .
C6 C 0.2418(6) 0.4108(4) 0.2992(3) 0.038(2) Uani 1 1 d . . . . .
C7 C 0.3097(7) 0.4335(4) 0.2983(3) 0.047(3) Uani 1 1 d . . . . .
H7 H 0.3259 0.4623 0.3133 0.057 Uiso 1 1 calc R U . . .
C8 C 0.3481(6) 0.4040(4) 0.2704(3) 0.040(2) Uani 1 1 d . . . . .
C9 C 0.4207(6) 0.4052(4) 0.2546(3) 0.043(3) Uani 1 1 d . . . . .
C10 C 0.4778(6) 0.4333(4) 0.2716(3) 0.045(3) Uani 1 1 d . . . . .
H10 H 0.4713 0.4538 0.2952 0.053 Uiso 1 1 calc R U . . .
C11 C 0.5435(7) 0.4300(5) 0.2527(4) 0.060(3) Uani 1 1 d . . . . .
H11 H 0.5833 0.4482 0.2633 0.072 Uiso 1 1 calc R U . . .
C12 C 0.5514(7) 0.4004(5) 0.2184(4) 0.057(3) Uani 1 1 d . . . . .
H12 H 0.5963 0.3985 0.2049 0.068 Uiso 1 1 calc R U . . .
C13 C 0.4924(6) 0.3731(4) 0.2036(3) 0.042(3) Uani 1 1 d . . . . .
C14 C 0.4944(6) 0.3406(4) 0.1675(3) 0.042(3) Uani 1 1 d . . . . .
C15 C 0.5473(6) 0.3256(4) 0.1416(3) 0.045(3) Uani 1 1 d . . . . .
H15 H 0.5971 0.3321 0.1442 0.054 Uiso 1 1 calc R U . . .
C16 C 0.5133(5) 0.2987(4) 0.1105(3) 0.039(2) Uani 1 1 d . . . . .
C17 C 0.5383(6) 0.2747(4) 0.0735(3) 0.047(3) Uani 1 1 d . . . . .
C18 C 0.6103(7) 0.2623(6) 0.0673(4) 0.067(4) Uani 1 1 d . . . . .
H18 H 0.6454 0.2696 0.0874 0.081 Uiso 1 1 calc R U . . .
C19 C 0.6285(7) 0.2389(7) 0.0312(4) 0.091(6) Uani 1 1 d . . . . .
H19 H 0.6772 0.2308 0.0260 0.109 Uiso 1 1 calc R U . . .
C20 C 0.5803(7) 0.2277(7) 0.0041(5) 0.085(5) Uani 1 1 d . . . . .
H20 H 0.5936 0.2123 -0.0209 0.102 Uiso 1 1 calc R U . . .
C21 C 0.5085(7) 0.2387(6) 0.0123(4) 0.063(4) Uani 1 1 d . . . . .
H21 H 0.4731 0.2295 -0.0071 0.076 Uiso 1 1 calc R U . . .
C22 C -0.0005(7) 0.0790(5) 0.2809(4) 0.056(3) Uani 1 1 d . . . . .
H22 H 0.0351 0.0610 0.2956 0.067 Uiso 1 1 calc R U . . .
C23 C -0.0722(9) 0.0682(6) 0.2886(5) 0.079(5) Uani 1 1 d . . . . .
H23 H -0.0847 0.0434 0.3085 0.095 Uiso 1 1 calc R U . . .
C24 C -0.1245(8) 0.0934(5) 0.2678(5) 0.073(4) Uani 1 1 d . . . . .
H24 H -0.1735 0.0858 0.2725 0.088 Uiso 1 1 calc R U . . .
C25 C -0.1042(7) 0.1312(5) 0.2389(4) 0.065(4) Uani 1 1 d . . . . .
H25 H -0.1388 0.1501 0.2240 0.078 Uiso 1 1 calc R U . . .
C26 C -0.0314(6) 0.1393(4) 0.2336(4) 0.049(3) Uani 1 1 d . . . . .
C27 C -0.0039(6) 0.1776(4) 0.2048(3) 0.047(3) Uani 1 1 d . . . . .
C28 C -0.0396(6) 0.2141(4) 0.1796(3) 0.046(3) Uani 1 1 d . . . . .
H28 H -0.0896 0.2198 0.1768 0.055 Uiso 1 1 calc R U . . .
C29 C 0.0151(6) 0.2389(4) 0.1604(3) 0.041(3) Uani 1 1 d . . . . .
C30 C 0.0181(6) 0.2821(4) 0.1320(3) 0.043(3) Uani 1 1 d . . . . .
C31 C -0.0419(6) 0.3072(5) 0.1176(4) 0.050(3) Uani 1 1 d . . . . .
H31 H -0.0886 0.2966 0.1254 0.060 Uiso 1 1 calc R U . . .
C32 C -0.0320(6) 0.3484(4) 0.0915(4) 0.048(3) Uani 1 1 d . . . . .
H32 H -0.0717 0.3672 0.0816 0.058 Uiso 1 1 calc R U . . .
C33 C 0.0374(6) 0.3614(4) 0.0803(3) 0.042(3) Uani 1 1 d . . . . .
H33 H 0.0457 0.3890 0.0622 0.051 Uiso 1 1 calc R U . . .
C34 C 0.0931(6) 0.3344(4) 0.0955(3) 0.037(2) Uani 1 1 d . . . . .
C35 C 0.1689(6) 0.3442(4) 0.0850(3) 0.044(3) Uani 1 1 d . . . . .
C36 C 0.2010(6) 0.3818(4) 0.0625(4) 0.050(3) Uani 1 1 d . . . . .
H36 H 0.1787 0.4103 0.0499 0.059 Uiso 1 1 calc R U . . .
C37 C 0.2735(6) 0.3692(4) 0.0622(3) 0.047(3) Uani 1 1 d . . . . .
C38 C 0.3352(7) 0.3913(5) 0.0428(4) 0.060(3) Uani 1 1 d . . . . .
C39 C 0.3366(9) 0.4419(6) 0.0270(6) 0.094(6) Uani 1 1 d . . . . .
H39 H 0.2957 0.4631 0.0301 0.113 Uiso 1 1 calc R U . . .
C40 C 0.3935(11) 0.4601(6) 0.0081(7) 0.113(7) Uani 1 1 d . . . . .
H40 H 0.3924 0.4922 -0.0055 0.136 Uiso 1 1 calc R U . . .
C41 C 0.4552(9) 0.4301(6) 0.0091(7) 0.105(7) Uani 1 1 d . . . . .
H41 H 0.4987 0.4434 -0.0015 0.126 Uiso 1 1 calc R U . . .
C42 C 0.4539(7) 0.3822(6) 0.0249(5) 0.075(4) Uani 1 1 d . . . . .
H42 H 0.4962 0.3621 0.0243 0.090 Uiso 1 1 calc R U . . .
C43 C 0.3883(14) 0.1466(7) 0.3880(5) 0.126(8) Uani 1 1 d . U . . .
H43 H 0.3727 0.1779 0.3996 0.152 Uiso 1 1 calc R U . . .
C44 C 0.4125(19) 0.1073(9) 0.4153(7) 0.174(11) Uani 1 1 d . U . . .
H44 H 0.4170 0.1123 0.4438 0.208 Uiso 1 1 calc R U . . .
C45 C 0.4290(15) 0.0601(8) 0.3956(6) 0.143(9) Uani 1 1 d . U . . .
H45 H 0.4429 0.0313 0.4112 0.172 Uiso 1 1 calc R U . . .
C46 C 0.4247(11) 0.0566(7) 0.3541(5) 0.101(6) Uani 1 1 d . U . . .
H46 H 0.4377 0.0257 0.3408 0.122 Uiso 1 1 calc R U . . .
C47 C 0.4020(8) 0.0971(5) 0.3322(4) 0.066(4) Uani 1 1 d . U . . .
C48 C 0.3936(6) 0.0954(4) 0.2892(4) 0.051(3) Uani 1 1 d . . . . .
C49 C 0.4068(6) 0.0562(4) 0.2593(4) 0.053(3) Uani 1 1 d . . . . .
H49 H 0.4246 0.0228 0.2643 0.064 Uiso 1 1 calc R U . . .
C50 C 0.3892(6) 0.0758(4) 0.2235(4) 0.049(3) Uani 1 1 d . . . . .
C51 C 0.3919(6) 0.0588(4) 0.1819(4) 0.051(3) Uani 1 1 d . . . . .
C52 C 0.4080(7) 0.0086(5) 0.1700(5) 0.067(4) Uani 1 1 d . . . . .
H52 H 0.4216 -0.0160 0.1897 0.080 Uiso 1 1 calc R U . . .
C53 C 0.4041(9) -0.0043(6) 0.1312(6) 0.087(5) Uani 1 1 d . . . . .
H53 H 0.4134 -0.0384 0.1229 0.104 Uiso 1 1 calc R U . . .
C54 C 0.3862(8) 0.0332(5) 0.1026(5) 0.070(4) Uani 1 1 d . . . . .
H54 H 0.3845 0.0249 0.0745 0.084 Uiso 1 1 calc R U . . .
C55 C 0.3711(7) 0.0817(5) 0.1152(4) 0.059(3) Uani 1 1 d . . . . .
C56 C 0.3563(6) 0.1246(4) 0.0884(3) 0.049(3) Uani 1 1 d . . . . .
C57 C 0.3462(7) 0.1277(5) 0.0470(4) 0.058(3) Uani 1 1 d . . . . .
H57 H 0.3449 0.1004 0.0279 0.070 Uiso 1 1 calc R U . . .
C58 C 0.3380(6) 0.1810(5) 0.0390(3) 0.047(3) Uani 1 1 d . . . . .
C59 C 0.3269(6) 0.2090(5) 0.0023(3) 0.051(3) Uani 1 1 d . . . . .
C60 C 0.3087(7) 0.1855(6) -0.0344(4) 0.067(4) Uani 1 1 d . . . . .
H60 H 0.3027 0.1494 -0.0357 0.081 Uiso 1 1 calc R U . . .
C61 C 0.2993(7) 0.2153(9) -0.0692(4) 0.082(5) Uani 1 1 d . . . . .
H61 H 0.2859 0.2002 -0.0943 0.098 Uiso 1 1 calc R U . . .
C62 C 0.3096(7) 0.2658(7) -0.0663(4) 0.071(4) Uani 1 1 d . . . . .
H62 H 0.3044 0.2866 -0.0898 0.085 Uiso 1 1 calc R U . . .
C63 C 0.3281(6) 0.2882(6) -0.0290(4) 0.063(4) Uani 1 1 d . . . . .
H63 H 0.3346 0.3242 -0.0275 0.076 Uiso 1 1 calc R U . . .
C64 C 0.1431(8) 0.4081(4) 0.2017(4) 0.057(3) Uani 1 1 d . . . . .
H64 H 0.1927 0.4116 0.2073 0.068 Uiso 1 1 calc R U . . .
C65 C 0.1129(8) 0.4370(5) 0.1709(4) 0.064(4) Uani 1 1 d . . . . .
H65 H 0.1413 0.4596 0.1551 0.076 Uiso 1 1 calc R U . . .
C66 C 0.0397(8) 0.4322(5) 0.1638(4) 0.060(4) Uani 1 1 d . . . . .
H66 H 0.0173 0.4527 0.1436 0.072 Uiso 1 1 calc R U . . .
C67 C -0.0003(8) 0.3979(5) 0.1858(4) 0.057(3) Uani 1 1 d . . . . .
H67 H -0.0499 0.3933 0.1806 0.069 Uiso 1 1 calc R U . . .
C68 C 0.0353(6) 0.3693(4) 0.2170(3) 0.042(3) Uani 1 1 d . . . . .
C69 C 0.0003(6) 0.3315(4) 0.2413(3) 0.045(3) Uani 1 1 d . . . . .
C70 C -0.0710(6) 0.3129(5) 0.2445(4) 0.055(3) Uani 1 1 d . . . . .
H70 H -0.1114 0.3231 0.2290 0.065 Uiso 1 1 calc R U . . .
C71 C -0.0685(6) 0.2771(5) 0.2747(3) 0.048(3) Uani 1 1 d . . . . .
C72 C -0.1223(6) 0.2435(5) 0.2947(4) 0.054(3) Uani 1 1 d . . . . .
C73 C -0.1931(7) 0.2379(6) 0.2814(5) 0.072(4) Uani 1 1 d . . . . .
H73 H -0.2104 0.2565 0.2587 0.087 Uiso 1 1 calc R U . . .
C74 C -0.2355(8) 0.2057(6) 0.3017(6) 0.089(5) Uani 1 1 d . . . . .
H74 H -0.2832 0.2003 0.2927 0.107 Uiso 1 1 calc R U . . .
C75 C -0.2106(7) 0.1799(6) 0.3360(4) 0.067(4) Uani 1 1 d . . . . .
H75 H -0.2414 0.1587 0.3516 0.081 Uiso 1 1 calc R U . . .
C76 C -0.1388(7) 0.1864(5) 0.3465(4) 0.060(3) Uani 1 1 d . . . . .
C77 C -0.1062(7) 0.1665(5) 0.3820(4) 0.059(3) Uani 1 1 d . . . . .
C78 C -0.1266(7) 0.1273(5) 0.4103(4) 0.060(3) Uani 1 1 d . . . . .
H78 H -0.1674 0.1057 0.4089 0.072 Uiso 1 1 calc R U . . .
C79 C -0.0739(7) 0.1277(5) 0.4400(4) 0.054(3) Uani 1 1 d . . . . .
C80 C -0.0655(7) 0.0990(5) 0.4789(4) 0.052(3) Uani 1 1 d . U . . .
C81 C -0.1033(7) 0.0545(5) 0.4854(4) 0.063(3) Uani 1 1 d . U . . .
H81 H -0.1350 0.0406 0.4657 0.076 Uiso 1 1 calc R U . . .
C82 C -0.0913(8) 0.0308(5) 0.5241(4) 0.068(4) Uani 1 1 d . U . . .
H82 H -0.1150 -0.0002 0.5308 0.081 Uiso 1 1 calc R U . . .
C83 C -0.0460(8) 0.0529(5) 0.5512(5) 0.062(3) Uani 1 1 d . U . . .
H83 H -0.0388 0.0382 0.5773 0.074 Uiso 1 1 calc R U . . .
C84 C -0.0119(7) 0.0954(5) 0.5406(4) 0.053(3) Uani 1 1 d . U . . .
H84 H 0.0210 0.1096 0.5594 0.064 Uiso 1 1 calc R U . . .
C85 C 0.1584(7) 0.0806(5) 0.1604(4) 0.056(3) Uani 1 1 d . . . . .
H85 H 0.1348 0.1093 0.1488 0.067 Uiso 1 1 calc R U . . .
C86 C 0.1811(8) 0.0446(6) 0.1348(5) 0.069(4) Uani 1 1 d . . . . .
H86 H 0.1729 0.0474 0.1064 0.083 Uiso 1 1 calc R U . . .
C87 C 0.2166(8) 0.0035(7) 0.1509(5) 0.079(5) Uani 1 1 d . . . . .
H87 H 0.2335 -0.0234 0.1340 0.095 Uiso 1 1 calc R U . . .
C88 C 0.2272(7) 0.0025(5) 0.1938(4) 0.067(4) Uani 1 1 d . . . . .
H88 H 0.2531 -0.0247 0.2061 0.080 Uiso 1 1 calc R U . . .
C89 C 0.2005(6) 0.0400(4) 0.2163(4) 0.046(3) Uani 1 1 d . . . . .
C90 C 0.2074(6) 0.0432(4) 0.2614(4) 0.046(3) Uani 1 1 d . . . . .
C91 C 0.2379(6) 0.0100(4) 0.2894(4) 0.049(3) Uani 1 1 d . . . . .
H91 H 0.2609 -0.0218 0.2842 0.058 Uiso 1 1 calc R U . . .
C92 C 0.2272(6) 0.0335(4) 0.3261(4) 0.047(3) Uani 1 1 d . . . . .
C93 C 0.2449(7) 0.0200(5) 0.3692(4) 0.054(3) Uani 1 1 d . . . . .
C94 C 0.2842(9) -0.0214(6) 0.3801(5) 0.083(5) Uani 1 1 d . . . . .
H94 H 0.2993 -0.0459 0.3606 0.100 Uiso 1 1 calc R U . . .
C95 C 0.3017(11) -0.0266(7) 0.4212(5) 0.099(6) Uani 1 1 d . . . . .
H95 H 0.3316 -0.0540 0.4297 0.118 Uiso 1 1 calc R U . . .
C96 C 0.2770(9) 0.0061(6) 0.4483(5) 0.084(5) Uani 1 1 d . . . . .
H96 H 0.2879 0.0021 0.4764 0.100 Uiso 1 1 calc R U . . .
C97 C 0.2339(8) 0.0472(5) 0.4347(5) 0.064(4) Uani 1 1 d . . . . .
C98 C 0.2018(7) 0.0854(5) 0.4617(4) 0.056(3) Uani 1 1 d . . . . .
C99 C 0.2078(7) 0.0962(5) 0.5027(4) 0.055(3) Uani 1 1 d . . . . .
H99 H 0.2365 0.0790 0.5222 0.066 Uiso 1 1 calc R U . . .
C100 C 0.1630(7) 0.1376(5) 0.5093(4) 0.056(3) Uani 1 1 d . . . . .
C101 C 0.1460(8) 0.1679(5) 0.5455(3) 0.056(3) Uani 1 1 d . . . . .
C102 C 0.1858(9) 0.1688(7) 0.5810(5) 0.082(5) Uani 1 1 d . . . . .
H102 H 0.2267 0.1475 0.5833 0.099 Uiso 1 1 calc R U . . .
C103 C 0.1680(12) 0.1991(7) 0.6120(5) 0.096(6) Uani 1 1 d . . . . .
H103 H 0.1946 0.1985 0.6367 0.116 Uiso 1 1 calc R U . . .
C104 C 0.1097(12) 0.2315(7) 0.6073(5) 0.092(5) Uani 1 1 d . . . . .
H104 H 0.0971 0.2546 0.6285 0.111 Uiso 1 1 calc R U . . .
C105 C 0.0711(9) 0.2301(6) 0.5729(4) 0.073(4) Uani 1 1 d . . . . .
H105 H 0.0302 0.2514 0.5702 0.088 Uiso 1 1 calc R U . . .
C106 C 0.5013(7) 0.2236(6) 0.2679(4) 0.062(3) Uani 1 1 d . . . . .
H106 H 0.4931 0.1921 0.2543 0.075 Uiso 1 1 calc R U . . .
C107 C 0.5631(6) 0.2495(5) 0.2589(4) 0.056(3) Uani 1 1 d . . . . .
H107 H 0.5960 0.2373 0.2391 0.067 Uiso 1 1 calc R U . . .
C108 C 0.5750(6) 0.2946(5) 0.2802(4) 0.063(4) Uani 1 1 d . . . . .
H108 H 0.6178 0.3133 0.2755 0.075 Uiso 1 1 calc R U . . .
C109 C 0.5260(6) 0.3126(5) 0.3077(4) 0.053(3) Uani 1 1 d . . . . .
H109 H 0.5341 0.3436 0.3220 0.063 Uiso 1 1 calc R U . . .
C110 C 0.4653(6) 0.2848(5) 0.3138(3) 0.046(3) Uani 1 1 d . . . . .
C111 C 0.4071(6) 0.3005(4) 0.3414(3) 0.045(3) Uani 1 1 d . . . . .
C112 C 0.3937(6) 0.3454(4) 0.3633(3) 0.043(3) Uani 1 1 d . . . . .
H112 H 0.4237 0.3745 0.3655 0.051 Uiso 1 1 calc R U . . .
C113 C 0.3270(5) 0.3382(4) 0.3810(3) 0.039(3) Uani 1 1 d . . . . .
C114 C 0.2799(6) 0.3691(4) 0.4057(3) 0.042(3) Uani 1 1 d . . . . .
C115 C 0.2899(7) 0.4208(5) 0.4124(4) 0.052(3) Uani 1 1 d . . . . .
H115 H 0.3299 0.4381 0.4012 0.063 Uiso 1 1 calc R U . . .
C116 C 0.2404(7) 0.4468(5) 0.4360(4) 0.059(3) Uani 1 1 d . . . . .
H116 H 0.2468 0.4820 0.4418 0.071 Uiso 1 1 calc R U . . .
C117 C 0.1806(7) 0.4204(5) 0.4511(4) 0.056(3) Uani 1 1 d . . . . .
H117 H 0.1456 0.4373 0.4672 0.067 Uiso 1 1 calc R U . . .
C118 C 0.1742(7) 0.3682(4) 0.4415(3) 0.047(3) Uani 1 1 d . . . . .
C119 C 0.1135(6) 0.3377(4) 0.4536(3) 0.044(3) Uani 1 1 d . . . . .
C120 C 0.0483(7) 0.3478(4) 0.4730(3) 0.046(3) Uani 1 1 d . . . . .
H120 H 0.0310 0.3801 0.4817 0.056 Uiso 1 1 calc R U . . .
C121 C 0.0147(7) 0.3013(5) 0.4771(3) 0.055(3) Uani 1 1 d . . . . .
C122 C -0.0541(7) 0.2861(5) 0.4960(3) 0.052(3) Uani 1 1 d . . . . .
C123 C -0.1094(7) 0.3197(5) 0.5019(4) 0.060(3) Uani 1 1 d . . . . .
H123 H -0.1059 0.3545 0.4941 0.072 Uiso 1 1 calc R U . . .
C124 C -0.1698(7) 0.3006(6) 0.5197(4) 0.067(4) Uani 1 1 d . . . . .
H124 H -0.2085 0.3230 0.5252 0.080 Uiso 1 1 calc R U . . .
C125 C -0.1760(7) 0.2517(6) 0.5295(4) 0.069(4) Uani 1 1 d . . . . .
H125 H -0.2181 0.2393 0.5423 0.082 Uiso 1 1 calc R U . . .
C126 C -0.1198(7) 0.2188(5) 0.5206(4) 0.059(3) Uani 1 1 d . . . . .
H126 H -0.1246 0.1834 0.5267 0.071 Uiso 1 1 calc R U . . .
O1 O 0.1864(3) 0.2814(2) 0.23055(17) 0.0264(13) Uani 1 1 d . . . . .
O2 O 0.1687(3) 0.2789(2) 0.31644(17) 0.0250(14) Uani 1 1 d . . . . .
O3 O 0.2200(3) 0.1817(2) 0.22280(18) 0.0251(13) Uani 1 1 d . . . . .
O4 O 0.1146(3) 0.1887(2) 0.29159(18) 0.0284(14) Uani 1 1 d . . . . .
O5 O 0.3117(3) 0.2464(2) 0.25674(17) 0.0233(13) Uani 1 1 d . . . . .
O6 O 0.2448(3) 0.1905(2) 0.32548(18) 0.0271(14) Uani 1 1 d . . . . .
O7 O 0.3043(3) 0.3063(2) 0.19155(17) 0.0254(13) Uani 1 1 d . . . . .
O8 O 0.2156(3) 0.2391(2) 0.15658(18) 0.0254(13) Uani 1 1 d . . . . .
O9 O 0.3430(3) 0.2071(2) 0.18216(18) 0.0262(13) Uani 1 1 d . . . . .
O10 O 0.0597(3) 0.2377(2) 0.35760(17) 0.0245(13) Uani 1 1 d . . . . .
O11 O 0.1285(3) 0.1465(2) 0.36717(18) 0.0289(14) Uani 1 1 d . . . . .
O12 O 0.1919(3) 0.2344(2) 0.39223(18) 0.0266(14) Uani 1 1 d . . . . .
B1 B 0.6145(7) 0.4498(4) 0.3682(4) 0.055(4) Uani 1 1 d D . . . .
F11 F 0.6591(8) 0.4363(6) 0.3388(3) 0.178(7) Uani 1 1 d D . . . .
F12 F 0.5891(5) 0.4962(3) 0.3573(3) 0.092(3) Uani 1 1 d D . . . .
F13 F 0.5618(7) 0.4153(4) 0.3695(3) 0.122(4) Uani 1 1 d D . . . .
F14 F 0.6453(7) 0.4526(4) 0.4047(3) 0.109(3) Uani 1 1 d D . . . .
B2 B 0.6162(9) 0.1000(6) 0.2814(7) 0.180(8) Uani 1 1 d D U . . .
F21 F 0.5924(7) 0.0584(4) 0.3005(4) 0.136(4) Uani 1 1 d D U . . .
F22 F 0.5702(9) 0.1112(8) 0.2511(6) 0.215(7) Uani 1 1 d D U . . .
F23 F 0.6098(11) 0.1410(5) 0.3041(8) 0.268(10) Uani 1 1 d D U . . .
F24 F 0.6852(7) 0.0976(5) 0.2740(8) 0.265(11) Uani 1 1 d D U . . .
B3 B 0.7364 0.2939 0.1794 0.101(4) Uani 0.5 1 d D U P . .
F31 F 0.7220 0.3300 0.1521 0.107(4) Uani 0.5 1 d D U P . .
F32 F 0.6965 0.2617 0.1606 0.116(4) Uani 0.5 1 d D U P . .
F33 F 0.7143 0.3078 0.2107 0.108(4) Uani 0.5 1 d D U P . .
F34 F 0.8032 0.2788 0.1754 0.097(4) Uani 0.5 1 d D U P . .
B5 B 0.8305(14) 0.4687(8) 0.0526(7) 0.141(6) Uani 0.517(13) 1 d D U P A 1
F51 F 0.8960(10) 0.4829(7) 0.0572(7) 0.140(6) Uani 0.517(13) 1 d D U P A 1
F52 F 0.8017(12) 0.5019(6) 0.0812(6) 0.137(6) Uani 0.517(13) 1 d D U P A 1
F53 F 0.8257(13) 0.4226(6) 0.0658(7) 0.143(6) Uani 0.517(13) 1 d D U P A 1
F54 F 0.8111(13) 0.4803(7) 0.0156(5) 0.144(6) Uani 0.517(13) 1 d D U P A 1
B6 B 0.8964(15) 0.4747(8) 0.0535(7) 0.151(7) Uani 0.483(13) 1 d D U P A 2
F61 F 0.9276(14) 0.4718(7) 0.0917(6) 0.152(7) Uani 0.483(13) 1 d D U P A 2
F62 F 0.9079(14) 0.5229(6) 0.0405(6) 0.154(7) Uani 0.483(13) 1 d D U P A 2
F63 F 0.8338(12) 0.4685(7) 0.0655(7) 0.154(7) Uani 0.483(13) 1 d D U P A 2
F64 F 0.9201(14) 0.4394(6) 0.0295(6) 0.150(7) Uani 0.483(13) 1 d D U P A 2
C1S C 0.634(3) 0.143(2) 0.378(3) 0.48(4) Uani 1 1 d D U . . .
C2S C 0.8797(12) 0.3771(11) 0.3807(10) 0.159(11) Uani 1 1 d . U . . .
C3S C 0.731(2) 0.1988(16) 0.4578(12) 0.206(17) Uani 1 1 d . . . . .
C4S C 0.650(2) 0.4107(13) 0.0657(16) 0.218(17) Uani 1 1 d . . . . .
C5S C 0.5630(15) 0.1237(6) 0.1640(8) 0.144(10) Uani 1 1 d . . . . .
C6S C 0.1465(13) 0.1713(11) 0.0691(8) 0.147(9) Uani 1 1 d . . . . .
C7S C 0.9366(18) 0.1184(15) 0.1005(10) 0.186(14) Uani 1 1 d . . . . .
C8S C 0.0000 0.0000 0.1360(8) 0.105(9) Uani 1 2 d S TU P . .
C9S C 0.346(3) 0.4807(17) 0.1738(15) 0.33(3) Uani 1 1 d D U . . .
O1S O 0.5697(13) 0.1275(12) 0.4000(19) 0.46(3) Uani 1 1 d D U . . .
O2S O 0.8953(14) 0.3258(11) 0.3878(8) 0.223(11) Uani 1 1 d . U . . .
O3S O 0.7069(15) 0.1564(12) 0.4341(11) 0.246(13) Uani 1 1 d . . . . .
O4S O 0.6764(16) 0.4190(8) 0.0108(12) 0.258(14) Uani 1 1 d . . . . .
O5S O 0.5341(10) 0.1700(7) 0.1545(6) 0.168(7) Uani 1 1 d . . . . .
O6S O 0.1105(12) 0.1311(10) 0.0519(6) 0.211(11) Uani 1 1 d . . . . .
O7S O 1.0056(12) 0.1015(11) 0.1031(7) 0.212(11) Uani 1 1 d . . . . .
O8S O 0.0000 0.0000 0.1780(7) 0.173(11) Uani 1 2 d S TU P . .
O9S O 0.3133(19) 0.4448(16) 0.1442(10) 0.337(19) Uani 1 1 d D U . . .
O1W O 0.570(3) 0.0779(13) 0.0345(8) 0.41(3) Uani 1 1 d . . . . .
O2W O 0.8528(9) 0.4381(6) 0.4478(5) 0.148(6) Uani 1 1 d . . . . .
O3W O 0.725(2) 0.1304(13) 0.1535(13) 0.338(18) Uani 1 1 d . U . . .
O4W O 0.746(2) 0.0904(16) 0.0606(9) 0.324(19) Uani 1 1 d . . . . .
O5W O 0.798(3) 0.3873(14) 0.3178(9) 0.37(3) Uani 1 1 d . . . . .
O6W O 0.819(3) 0.4284(15) 0.1584(17) 0.44(3) Uani 1 1 d . . . . .
O7W O 0.0000 0.0000 0.3875(17) 0.36(3) Uani 1 2 d S TU P . .
O8W O 0.5000 0.5000 0.1261(19) 0.32(3) Uani 1 2 d S T P . .
O9W O 0.919(3) 0.4644(18) 0.2636(14) 0.40(2) Uani 1 1 d . U . . .
F41 F 0.0419(8) 0.4688(4) 0.5200(4) 0.155(5) Uani 1 1 d D U . . .
F42 F 0.0606(12) 0.5434(9) 0.5010(7) 0.132(7) Uani 0.5 1 d D U P . .
F43 F 0.0000 0.5000 0.4578(4) 0.178(8) Uani 1 2 d DS TU P . .
B4 B 0.0086(12) 0.5054(8) 0.4998(5) 0.046(3) Uani 0.5 1 d D U P . .

loop_
_atom_site_aniso_label
_atom_site_aniso_U_11
_atom_site_aniso_U_22
_atom_site_aniso_U_33
_atom_site_aniso_U_23
_atom_site_aniso_U_13
_atom_site_aniso_U_12
Fe1 0.0386(8) 0.0355(7) 0.0346(8) 0.0023(6) 0.0051(7) 0.0051(6)
Fe2 0.0438(9) 0.0367(8) 0.0411(9) 0.0020(7) -0.0012(7) -0.0056(7)
Fe3 0.0378(8) 0.0455(8) 0.0366(8) 0.0026(7) -0.0009(7) 0.0064(7)
Fe4 0.0380(8) 0.0371(8) 0.0381(8) -0.0025(7) -0.0007(7) 0.0012(7)
Fe5 0.0377(8) 0.0384(8) 0.0352(8) 0.0048(7) 0.0019(7) 0.0022(7)
Fe6 0.0316(8) 0.0510(9) 0.0354(8) -0.0063(7) -0.0002(6) -0.0031(7)
Fe7 0.0543(10) 0.0490(9) 0.0411(9) 0.0111(8) 0.0088(8) 0.0039(8)
N1 0.046(5) 0.048(5) 0.034(5) -0.002(4) 0.007(4) 0.017(5)
N2 0.038(5) 0.040(5) 0.035(5) -0.003(4) 0.006(4) 0.001(4)
N3 0.047(5) 0.042(5) 0.041(5) -0.002(4) 0.003(4) -0.008(4)
N4 0.038(5) 0.040(5) 0.041(5) -0.012(4) -0.002(4) -0.002(4)
N5 0.037(5) 0.046(5) 0.034(5) -0.010(4) -0.002(4) -0.006(4)
N6 0.040(5) 0.047(5) 0.031(5) -0.011(4) -0.004(4) 0.000(4)
N7 0.036(5) 0.063(6) 0.048(6) -0.008(5) 0.000(4) 0.002(5)
N8 0.049(6) 0.048(5) 0.056(6) 0.000(5) 0.004(5) -0.008(5)
N9 0.031(5) 0.046(5) 0.043(5) 0.004(4) 0.005(4) -0.003(4)
N10 0.039(5) 0.045(5) 0.037(5) 0.001(4) 0.000(4) -0.001(4)
N11 0.028(5) 0.052(5) 0.041(5) -0.004(5) -0.002(4) 0.000(4)
N12 0.029(5) 0.058(5) 0.036(5) 0.000(4) -0.001(4) 0.002(4)
N13 0.034(5) 0.058(6) 0.045(5) -0.002(5) 0.008(4) -0.002(4)
N14 0.069(8) 0.061(6) 0.046(6) 0.001(5) 0.012(5) -0.008(6)
N15 0.101(9) 0.068(7) 0.047(6) 0.016(5) 0.005(6) 0.036(7)
N16 0.041(5) 0.041(5) 0.050(6) 0.008(5) -0.002(4) 0.011(4)
N17 0.046(6) 0.041(5) 0.052(6) -0.012(4) 0.003(4) 0.009(4)
N18 0.048(6) 0.035(5) 0.069(7) -0.011(5) 0.003(5) 0.002(4)
N19 0.048(6) 0.043(5) 0.058(6) -0.014(5) 0.005(5) 0.000(4)
N20 0.047(5) 0.041(5) 0.042(5) -0.011(5) -0.005(4) -0.002(4)
N21 0.034(5) 0.079(7) 0.034(5) -0.003(5) -0.002(4) -0.007(5)
N22 0.050(6) 0.045(5) 0.026(4) 0.005(4) 0.003(4) 0.006(4)
N23 0.039(5) 0.048(5) 0.047(5) 0.001(5) 0.000(4) 0.005(4)
N24 0.036(5) 0.056(6) 0.044(5) 0.005(5) 0.007(4) -0.001(4)
N25 0.040(5) 0.067(6) 0.053(6) 0.007(5) 0.000(5) -0.004(5)
N26 0.040(6) 0.070(6) 0.046(6) 0.018(5) 0.001(4) 0.003(5)
N27 0.037(5) 0.072(6) 0.036(5) 0.011(5) 0.001(4) -0.006(5)
N28 0.047(6) 0.057(6) 0.044(6) 0.015(5) 0.016(5) 0.006(5)
N29 0.048(6) 0.054(6) 0.047(6) -0.008(5) 0.002(5) -0.003(5)
N30 0.045(5) 0.039(5) 0.047(6) 0.003(4) 0.001(4) 0.001(4)
N31 0.062(6) 0.035(5) 0.045(6) 0.008(4) 0.003(5) 0.004(5)
N32 0.045(6) 0.047(6) 0.059(7) 0.019(5) 0.002(5) -0.003(5)
N33 0.053(6) 0.052(5) 0.045(6) 0.008(5) 0.005(5) 0.002(5)
N34 0.063(7) 0.055(6) 0.033(5) 0.015(5) -0.002(5) 0.000(5)
N35 0.080(8) 0.063(7) 0.041(6) 0.005(5) 0.009(5) -0.009(6)
N36 0.028(5) 0.061(6) 0.042(5) 0.000(5) 0.002(4) 0.006(4)
N37 0.041(5) 0.061(6) 0.025(4) -0.003(4) 0.003(4) -0.008(5)
N38 0.040(5) 0.050(6) 0.045(5) 0.002(5) -0.006(4) -0.006(4)
N39 0.058(6) 0.051(5) 0.037(5) -0.004(4) 0.000(5) 0.004(5)
N40 0.048(6) 0.055(6) 0.035(5) -0.001(4) 0.009(4) 0.005(5)
N41 0.043(5) 0.052(5) 0.043(5) -0.007(5) 0.013(4) 0.008(5)
N42 0.062(7) 0.063(7) 0.052(6) 0.016(5) 0.022(5) 0.015(5)
C1 0.050(7) 0.072(8) 0.042(7) -0.008(6) 0.006(6) 0.010(6)
C2 0.053(9) 0.117(12) 0.048(8) -0.026(8) 0.003(7) 0.021(9)
C3 0.082(12) 0.099(12) 0.058(9) -0.030(8) -0.005(8) 0.053(10)
C4 0.058(8) 0.068(8) 0.049(7) -0.016(7) -0.011(6) 0.013(6)
C5 0.066(8) 0.038(6) 0.024(5) -0.006(5) -0.004(5) 0.015(6)
C6 0.043(6) 0.033(5) 0.040(6) 0.001(5) -0.007(5) 0.001(5)
C7 0.072(8) 0.039(6) 0.030(6) -0.007(5) -0.012(6) 0.003(6)
C8 0.053(7) 0.033(5) 0.033(6) -0.006(5) -0.006(5) -0.002(5)
C9 0.045(7) 0.046(6) 0.038(6) -0.002(5) 0.001(5) 0.001(5)
C10 0.050(7) 0.046(6) 0.038(6) -0.007(5) -0.009(5) -0.011(5)
C11 0.065(9) 0.062(8) 0.054(8) -0.013(7) -0.009(7) -0.024(7)
C12 0.049(7) 0.053(7) 0.069(9) -0.014(7) -0.007(6) -0.011(6)
C13 0.039(6) 0.053(6) 0.034(6) -0.010(5) -0.008(5) 0.005(5)
C14 0.038(6) 0.054(6) 0.035(6) -0.007(5) -0.006(5) 0.003(5)
C15 0.033(6) 0.057(7) 0.045(6) -0.010(6) -0.002(5) -0.008(5)
C16 0.024(5) 0.056(6) 0.036(6) -0.010(5) 0.004(4) 0.004(5)
C17 0.041(6) 0.054(7) 0.047(7) -0.005(6) -0.009(5) -0.009(5)
C18 0.040(7) 0.106(11) 0.056(8) -0.022(8) -0.003(6) 0.006(7)
C19 0.034(7) 0.166(16) 0.073(9) -0.053(11) 0.004(7) 0.029(9)
C20 0.037(7) 0.146(15) 0.072(9) -0.057(10) 0.015(7) -0.006(8)
C21 0.039(7) 0.109(11) 0.042(7) -0.035(7) 0.008(6) -0.005(7)
C22 0.054(8) 0.050(7) 0.062(8) 0.008(6) -0.002(6) -0.003(6)
C23 0.085(11) 0.077(10) 0.076(10) 0.020(8) 0.018(9) -0.028(9)
C24 0.052(8) 0.071(9) 0.097(11) 0.033(8) -0.001(8) -0.009(7)
C25 0.049(8) 0.066(8) 0.079(9) 0.003(7) 0.009(7) -0.012(6)
C26 0.040(6) 0.056(7) 0.051(7) -0.007(6) 0.003(5) -0.007(6)
C27 0.041(7) 0.051(7) 0.048(7) -0.006(6) -0.001(5) -0.009(5)
C28 0.039(6) 0.056(7) 0.043(6) 0.006(6) -0.004(5) -0.004(6)
C29 0.033(6) 0.046(6) 0.045(6) -0.006(5) -0.006(5) 0.001(5)
C30 0.043(7) 0.052(7) 0.034(6) -0.006(5) 0.001(5) -0.002(5)
C31 0.029(6) 0.064(7) 0.058(7) -0.007(6) -0.005(5) 0.006(5)
C32 0.037(6) 0.054(7) 0.054(7) 0.003(6) -0.010(5) 0.010(5)
C33 0.036(6) 0.037(6) 0.053(7) 0.004(5) 0.002(5) 0.008(5)
C34 0.039(6) 0.041(6) 0.032(6) -0.005(5) -0.002(5) -0.003(5)
C35 0.037(6) 0.058(7) 0.038(6) 0.000(5) 0.005(5) 0.006(5)
C36 0.050(7) 0.039(6) 0.060(8) 0.009(6) -0.001(6) -0.003(5)
C37 0.052(7) 0.042(6) 0.048(7) 0.019(5) 0.010(6) -0.005(5)
C38 0.042(7) 0.067(8) 0.071(9) 0.012(7) 0.008(6) 0.007(6)
C39 0.085(12) 0.059(9) 0.138(16) 0.026(10) 0.047(11) -0.010(8)
C40 0.103(15) 0.063(10) 0.17(2) 0.034(11) 0.052(14) 0.000(10)
C41 0.072(11) 0.080(11) 0.164(19) 0.020(12) 0.063(12) -0.011(9)
C42 0.046(8) 0.073(9) 0.106(12) 0.014(9) 0.018(8) -0.024(7)
C43 0.23(2) 0.105(12) 0.040(8) 0.012(8) -0.011(11) 0.074(14)
C44 0.31(3) 0.127(15) 0.080(12) 0.028(11) -0.006(17) 0.110(19)
C45 0.22(2) 0.122(14) 0.083(11) 0.037(11) 0.020(14) 0.093(16)
C46 0.130(15) 0.103(11) 0.071(9) 0.038(9) 0.019(10) 0.056(11)
C47 0.067(9) 0.060(8) 0.071(9) 0.030(7) 0.012(7) 0.028(7)
C48 0.031(6) 0.046(7) 0.077(9) 0.015(6) 0.005(6) 0.003(5)
C49 0.052(7) 0.031(6) 0.077(9) 0.007(6) 0.008(7) 0.013(5)
C50 0.039(6) 0.038(6) 0.069(8) -0.002(6) -0.001(6) 0.006(5)
C51 0.048(7) 0.035(6) 0.070(8) -0.007(6) 0.001(6) -0.005(5)
C52 0.055(8) 0.040(7) 0.105(12) -0.018(8) 0.010(8) 0.007(6)
C53 0.100(13) 0.043(8) 0.118(14) -0.035(9) 0.019(11) 0.016(8)
C54 0.084(10) 0.043(7) 0.083(10) -0.028(7) 0.001(8) 0.014(7)
C55 0.051(8) 0.053(7) 0.073(9) -0.013(7) 0.008(7) -0.001(6)
C56 0.049(7) 0.048(7) 0.048(7) -0.011(6) -0.005(6) 0.001(6)
C57 0.056(7) 0.065(8) 0.053(8) -0.029(6) -0.006(6) 0.001(6)
C58 0.037(6) 0.064(8) 0.040(7) -0.021(6) 0.003(5) 0.002(5)
C59 0.027(6) 0.080(9) 0.045(7) -0.020(7) -0.003(5) -0.006(6)
C60 0.056(8) 0.097(10) 0.050(8) -0.026(8) -0.006(6) -0.003(7)
C61 0.044(8) 0.163(17) 0.038(8) -0.020(10) -0.003(6) 0.004(10)
C62 0.048(8) 0.116(13) 0.048(8) 0.001(8) 0.002(6) -0.018(8)
C63 0.049(7) 0.100(10) 0.041(7) 0.008(7) -0.002(5) -0.011(7)
C64 0.071(8) 0.048(7) 0.050(7) 0.007(6) -0.010(7) 0.002(6)
C65 0.089(11) 0.047(7) 0.056(8) 0.013(6) -0.002(7) -0.009(7)
C66 0.089(11) 0.043(7) 0.047(7) 0.003(6) -0.004(7) 0.016(7)
C67 0.070(9) 0.050(7) 0.052(7) 0.009(6) -0.012(7) 0.014(6)
C68 0.050(7) 0.047(6) 0.029(6) 0.005(5) 0.011(5) 0.013(5)
C69 0.052(7) 0.048(6) 0.034(6) 0.001(5) 0.001(5) 0.010(6)
C70 0.038(6) 0.068(8) 0.058(8) 0.007(7) -0.005(6) 0.009(6)
C71 0.043(7) 0.061(7) 0.040(6) 0.007(6) 0.006(5) 0.000(5)
C72 0.042(7) 0.068(8) 0.053(7) 0.007(7) -0.003(6) -0.010(6)
C73 0.055(8) 0.081(9) 0.081(10) 0.024(8) -0.001(7) 0.007(7)
C74 0.044(8) 0.101(12) 0.121(14) 0.027(11) -0.006(9) -0.024(8)
C75 0.053(8) 0.082(9) 0.067(9) 0.018(8) -0.002(7) -0.018(7)
C76 0.052(8) 0.068(8) 0.058(8) 0.010(7) 0.001(6) -0.004(6)
C77 0.048(8) 0.074(8) 0.055(8) 0.005(7) 0.008(6) -0.003(6)
C78 0.052(8) 0.062(8) 0.066(8) 0.014(7) 0.007(7) -0.016(6)
C79 0.051(7) 0.060(7) 0.051(7) 0.014(6) 0.011(6) -0.009(6)
C80 0.055(8) 0.051(7) 0.051(7) 0.003(6) 0.017(6) 0.007(6)
C81 0.061(8) 0.065(8) 0.063(8) 0.016(7) 0.021(6) -0.005(6)
C82 0.078(10) 0.052(7) 0.073(9) 0.028(7) 0.023(7) 0.002(7)
C83 0.065(8) 0.048(7) 0.072(9) 0.022(6) 0.025(7) 0.003(6)
C84 0.057(7) 0.061(7) 0.042(6) 0.009(6) 0.018(6) 0.017(6)
C85 0.050(7) 0.068(8) 0.050(8) -0.003(7) -0.005(6) -0.003(6)
C86 0.067(9) 0.077(9) 0.064(9) -0.015(8) -0.006(7) 0.009(8)
C87 0.067(10) 0.100(12) 0.070(10) -0.031(9) 0.021(8) -0.009(9)
C88 0.055(8) 0.067(8) 0.078(10) -0.025(8) 0.001(7) 0.010(7)
C89 0.031(6) 0.045(6) 0.061(8) -0.008(6) -0.007(5) -0.007(5)
C90 0.045(7) 0.036(6) 0.056(7) 0.001(6) 0.005(6) -0.005(5)
C91 0.054(7) 0.027(5) 0.064(8) -0.003(6) 0.006(6) -0.002(5)
C92 0.039(6) 0.034(6) 0.067(8) 0.012(6) -0.002(6) -0.003(5)
C93 0.054(8) 0.045(7) 0.063(8) 0.012(6) 0.008(6) -0.002(6)
C94 0.104(13) 0.062(9) 0.084(11) 0.022(8) -0.006(10) 0.023(9)
C95 0.122(15) 0.097(12) 0.077(11) 0.024(10) 0.016(10) 0.059(12)
C96 0.094(12) 0.076(10) 0.081(11) 0.028(9) 0.007(9) 0.012(9)
C97 0.064(9) 0.056(8) 0.073(10) 0.029(7) -0.006(7) -0.002(7)
C98 0.069(8) 0.052(7) 0.045(7) 0.020(6) -0.003(6) -0.007(6)
C99 0.069(9) 0.053(7) 0.044(7) 0.022(6) -0.003(6) -0.008(7)
C100 0.064(8) 0.055(7) 0.048(7) 0.017(6) 0.007(6) -0.016(7)
C101 0.071(9) 0.060(7) 0.035(7) 0.011(6) 0.004(6) -0.016(7)
C102 0.086(11) 0.104(12) 0.057(9) 0.027(9) -0.010(8) -0.027(9)
C103 0.147(18) 0.096(13) 0.046(9) 0.006(9) 0.009(10) -0.025(13)
C104 0.134(16) 0.087(12) 0.055(10) -0.010(9) 0.013(10) -0.011(12)
C105 0.111(12) 0.074(9) 0.035(7) 0.007(7) 0.019(8) -0.008(8)
C106 0.050(8) 0.081(9) 0.056(8) 0.004(7) -0.004(6) 0.011(7)
C107 0.041(7) 0.068(8) 0.059(8) 0.011(7) 0.014(6) 0.009(6)
C108 0.033(6) 0.063(8) 0.091(10) 0.024(8) 0.000(7) -0.002(6)
C109 0.051(7) 0.063(7) 0.044(7) 0.006(6) -0.004(6) -0.002(6)
C110 0.038(6) 0.063(7) 0.037(6) 0.018(6) -0.001(5) -0.002(6)
C111 0.042(6) 0.057(7) 0.036(6) 0.010(6) -0.009(5) -0.001(6)
C112 0.043(7) 0.048(7) 0.037(6) 0.004(5) -0.011(5) 0.000(5)
C113 0.034(6) 0.048(6) 0.036(6) 0.003(5) -0.012(5) -0.001(5)
C114 0.043(7) 0.046(6) 0.036(6) 0.002(5) -0.006(5) -0.004(5)
C115 0.055(8) 0.061(8) 0.040(7) -0.003(6) -0.004(6) -0.008(6)
C116 0.062(8) 0.049(7) 0.068(8) -0.008(7) -0.003(7) 0.001(6)
C117 0.060(8) 0.054(7) 0.054(8) -0.006(6) 0.011(6) 0.000(6)
C118 0.061(8) 0.046(6) 0.032(6) 0.000(5) 0.006(5) 0.009(6)
C119 0.056(7) 0.039(6) 0.038(6) 0.002(5) 0.003(5) 0.009(5)
C120 0.062(8) 0.040(6) 0.038(6) -0.004(5) 0.008(6) 0.004(6)
C121 0.065(8) 0.067(8) 0.034(6) 0.008(6) -0.003(6) -0.001(7)
C122 0.055(7) 0.058(7) 0.042(6) 0.008(6) 0.012(5) 0.015(6)
C123 0.058(8) 0.077(9) 0.046(7) 0.014(6) 0.017(6) 0.018(7)
C124 0.050(8) 0.093(11) 0.058(8) -0.001(8) 0.006(6) 0.025(7)
C125 0.058(9) 0.086(10) 0.062(8) 0.021(8) 0.026(7) 0.010(8)
C126 0.056(8) 0.063(8) 0.058(8) 0.012(6) 0.026(6) 0.010(7)
O1 0.028(3) 0.031(3) 0.021(3) -0.003(3) 0.002(3) 0.000(3)
O2 0.032(3) 0.020(3) 0.023(3) 0.006(2) 0.001(3) -0.003(3)
O3 0.029(3) 0.021(3) 0.025(3) 0.000(3) 0.005(3) 0.000(3)
O4 0.030(3) 0.031(3) 0.024(3) -0.004(3) -0.003(3) 0.001(3)
O5 0.022(3) 0.026(3) 0.022(3) 0.000(3) -0.003(3) 0.000(3)
O6 0.022(3) 0.029(3) 0.030(3) 0.001(3) 0.005(3) 0.004(3)
O7 0.025(3) 0.028(3) 0.023(3) -0.005(3) 0.003(3) -0.002(3)
O8 0.019(3) 0.029(3) 0.028(3) 0.002(3) 0.004(3) -0.002(2)
O9 0.024(3) 0.021(3) 0.033(3) -0.004(3) -0.001(3) 0.003(3)
O10 0.020(3) 0.030(3) 0.024(3) 0.002(3) -0.001(3) 0.003(3)
O11 0.040(4) 0.020(3) 0.027(3) 0.006(3) 0.004(3) 0.001(3)
O12 0.022(3) 0.034(3) 0.024(3) 0.006(3) -0.001(3) -0.003(3)
B1 0.064(10) 0.052(9) 0.049(9) 0.001(7) 0.015(7) -0.004(7)
F11 0.217(16) 0.224(15) 0.091(8) 0.005(9) 0.061(9) 0.113(13)
F12 0.095(7) 0.072(5) 0.109(7) 0.023(5) 0.009(5) 0.004(5)
F13 0.165(11) 0.086(7) 0.116(8) 0.021(6) -0.039(8) -0.048(7)
F14 0.161(10) 0.093(6) 0.074(6) -0.017(5) -0.047(6) 0.005(6)
B2 0.093(11) 0.055(9) 0.39(3) 0.070(12) -0.014(15) 0.026(11)
F21 0.143(10) 0.071(6) 0.194(12) -0.002(7) 0.002(9) -0.002(6)
F22 0.138(11) 0.206(16) 0.303(19) 0.103(13) 0.035(11) 0.048(11)
F23 0.218(17) 0.074(7) 0.51(3) 0.003(13) -0.057(18) 0.002(10)
F24 0.094(8) 0.121(9) 0.58(3) 0.124(15) -0.003(13) 0.013(8)
B3 0.043(5) 0.197(10) 0.064(6) 0.019(6) 0.005(4) 0.038(6)
F31 0.046(6) 0.203(10) 0.072(6) 0.027(7) 0.012(5) 0.044(6)
F32 0.049(6) 0.201(10) 0.097(7) 0.013(7) -0.006(6) 0.035(7)
F33 0.054(6) 0.199(11) 0.070(6) 0.023(7) 0.017(5) 0.044(7)
F34 0.042(5) 0.198(11) 0.052(6) 0.022(7) 0.007(4) 0.037(6)
B5 0.192(12) 0.085(7) 0.146(10) 0.007(7) 0.038(9) 0.079(8)
F51 0.188(12) 0.083(8) 0.150(11) 0.013(8) 0.041(9) 0.083(8)
F52 0.184(12) 0.082(8) 0.143(10) 0.011(7) 0.037(9) 0.080(8)
F53 0.194(13) 0.082(7) 0.152(11) 0.004(7) 0.028(10) 0.076(8)
F54 0.197(13) 0.092(8) 0.145(10) 0.007(7) 0.038(9) 0.077(9)
B6 0.247(15) 0.057(6) 0.150(11) -0.035(6) -0.117(10) 0.047(8)
F61 0.245(15) 0.063(7) 0.148(11) -0.036(7) -0.117(10) 0.045(9)
F62 0.249(15) 0.056(6) 0.157(11) -0.033(7) -0.108(11) 0.054(8)
F63 0.246(15) 0.062(8) 0.153(11) -0.033(7) -0.118(10) 0.047(8)
F64 0.247(15) 0.055(7) 0.148(11) -0.034(7) -0.122(10) 0.049(8)
C1S 0.18(4) 0.27(5) 0.98(12) 0.11(7) -0.02(5) -0.13(4)
C2S 0.084(14) 0.158(17) 0.23(3) -0.12(2) -0.022(16) 0.008(14)
C3S 0.20(4) 0.23(4) 0.19(3) -0.09(3) 0.03(3) -0.03(3)
C4S 0.16(3) 0.15(3) 0.34(6) 0.03(3) -0.02(3) 0.03(2)
C5S 0.21(3) 0.045(9) 0.18(2) 0.005(12) 0.01(2) 0.050(13)
C6S 0.107(17) 0.17(2) 0.17(2) -0.022(19) 0.050(17) -0.033(17)
C7S 0.14(2) 0.26(4) 0.17(3) 0.00(3) -0.04(2) 0.05(3)
C8S 0.080(16) 0.15(2) 0.080(13) 0.000 0.000 -0.020(17)
C9S 0.46(7) 0.26(5) 0.28(5) -0.12(4) -0.16(5) 0.10(5)
O1S 0.090(14) 0.24(3) 1.05(10) 0.09(5) -0.01(3) -0.019(17)
O2S 0.22(2) 0.24(2) 0.20(2) -0.02(2) -0.041(18) 0.08(2)
O3S 0.18(2) 0.24(3) 0.32(4) 0.08(3) 0.07(2) 0.01(2)
O4S 0.28(3) 0.109(14) 0.39(4) -0.06(2) 0.04(3) -0.004(16)
O5S 0.159(16) 0.162(15) 0.183(16) 0.011(14) -0.020(13) 0.050(13)
O6S 0.189(19) 0.28(3) 0.159(16) -0.044(17) 0.030(14) -0.15(2)
O7S 0.127(16) 0.30(3) 0.21(2) 0.10(2) 0.025(15) -0.027(18)
O8S 0.21(3) 0.19(2) 0.118(13) 0.000 0.000 -0.09(2)
O9S 0.28(3) 0.45(5) 0.28(3) -0.21(3) -0.01(3) -0.01(3)
O1W 0.76(9) 0.32(4) 0.15(2) 0.13(3) -0.04(3) -0.13(5)
O2W 0.146(14) 0.121(11) 0.178(15) 0.034(11) 0.066(12) 0.011(10)
O3W 0.30(3) 0.30(3) 0.41(3) 0.08(2) 0.06(2) 0.08(2)
O4W 0.35(4) 0.44(5) 0.18(2) 0.05(3) 0.07(3) -0.11(4)
O5W 0.58(7) 0.33(4) 0.20(3) 0.09(3) 0.03(4) 0.20(5)
O6W 0.47(7) 0.31(4) 0.54(7) 0.08(5) 0.12(6) -0.12(5)
O7W 0.40(4) 0.36(4) 0.32(3) 0.000 0.000 0.09(3)
O8W 0.19(4) 0.31(5) 0.46(8) 0.000 0.000 0.00(4)
O9W 0.46(3) 0.39(3) 0.36(3) -0.03(2) 0.05(3) 0.06(3)
F41 0.171(12) 0.096(6) 0.200(10) 0.020(7) -0.053(10) 0.071(7)
F42 0.110(15) 0.156(12) 0.129(14) 0.004(12) -0.007(12) -0.086(11)
F43 0.172(15) 0.32(2) 0.044(4) 0.000 0.000 -0.135(13)
B4 0.046(3) 0.047(3) 0.046(3) -0.0018(15) 0.0007(15) -0.0002(14)

loop_
_atom_type_symbol
_atom_type_description
_atom_type_scat_dispersion_real
_atom_type_scat_dispersion_imag
_atom_type_scat_source
C C 0.0033 0.0016 'International Tables Vol C Tables 4.2.6.8 and 6.1.1.4'
H H 0.0000 0.0000 'International Tables Vol C Tables 4.2.6.8 and 6.1.1.4'
B B 0.0013 0.0007 'International Tables Vol C Tables 4.2.6.8 and 6.1.1.4'
N N 0.0061 0.0033 'International Tables Vol C Tables 4.2.6.8 and 6.1.1.4'
O O 0.0106 0.0060 'International Tables Vol C Tables 4.2.6.8 and 6.1.1.4'
F F 0.0171 0.0103 'International Tables Vol C Tables 4.2.6.8 and 6.1.1.4'
Fe Fe 0.3463 0.8444 'International Tables Vol C Tables 4.2.6.8 and 6.1.1.4'

loop_
_geom_angle_atom_site_label_1
_geom_angle_atom_site_label_2
_geom_angle_atom_site_label_3
_geom_angle
_geom_angle_site_symmetry_1
_geom_angle_site_symmetry_3
O1 Fe1 O2 95.1(2) . .
O1 Fe1 N2 94.0(3) . .
O2 Fe1 N2 99.2(3) . .
O1 Fe1 N23 99.6(3) . .
O2 Fe1 N23 95.0(3) . .
N2 Fe1 N23 159.4(3) . .
O1 Fe1 N22 88.5(3) . .
O2 Fe1 N22 168.7(3) . .
N2 Fe1 N22 91.2(3) . .
N23 Fe1 N22 73.9(3) . .
O1 Fe1 N1 168.3(3) . .
O2 Fe1 N1 90.0(3) . .
N2 Fe1 N1 74.7(3) . .
N23 Fe1 N1 90.5(4) . .
N22 Fe1 N1 88.5(3) . .
O4 Fe2 O3 94.0(2) . .
O4 Fe2 N30 93.3(3) . .
O3 Fe2 N30 103.5(3) . .
O4 Fe2 N9 95.8(3) . .
O3 Fe2 N9 90.1(3) . .
N30 Fe2 N9 163.1(3) . .
O4 Fe2 N29 167.5(3) . .
O3 Fe2 N29 86.8(3) . .
N30 Fe2 N29 74.5(4) . .
N9 Fe2 N29 96.6(4) . .
O4 Fe2 N8 85.4(3) . .
O3 Fe2 N8 163.6(3) . .
N30 Fe2 N8 92.9(4) . .
N9 Fe2 N8 73.7(3) . .
N29 Fe2 N8 97.3(3) . .
O6 Fe3 O5 92.1(2) . .
O6 Fe3 N37 88.8(3) . .
O5 Fe3 N37 93.8(3) . .
O6 Fe3 N16 104.0(3) . .
O5 Fe3 N16 93.9(3) . .
N37 Fe3 N16 164.9(4) . .
O6 Fe3 N36 162.0(3) . .
O5 Fe3 N36 84.8(3) . .
N37 Fe3 N36 73.8(3) . .
N16 Fe3 N36 93.9(3) . .
O6 Fe3 N15 89.8(4) . .
O5 Fe3 N15 167.8(3) . .
N37 Fe3 N15 98.3(4) . .
N16 Fe3 N15 74.0(4) . .
N36 Fe3 N15 96.9(4) . .
O9 Fe4 O8 91.0(3) . .
O9 Fe4 O7 93.2(3) . .
O8 Fe4 O7 91.5(3) . .
O9 Fe4 O5 92.9(3) . .
O8 Fe4 O5 175.8(3) . .
O7 Fe4 O5 90.0(3) . .
O9 Fe4 O3 93.4(2) . .
O8 Fe4 O3 89.2(3) . .
O7 Fe4 O3 173.4(3) . .
O5 Fe4 O3 88.8(3) . .
O9 Fe4 O1 178.7(3) . .
O8 Fe4 O1 89.9(2) . .
O7 Fe4 O1 85.8(2) . .
O5 Fe4 O1 86.3(2) . .
O3 Fe4 O1 87.6(2) . .
O12 Fe5 O10 91.3(3) . .
O12 Fe5 O4 176.4(3) . .
O10 Fe5 O4 91.3(3) . .
O12 Fe5 O11 90.9(3) . .
O10 Fe5 O11 91.3(3) . .
O4 Fe5 O11 91.5(3) . .
O12 Fe5 O6 88.4(3) . .
O10 Fe5 O6 174.1(3) . .
O4 Fe5 O6 88.7(3) . .
O11 Fe5 O6 94.6(3) . .
O12 Fe5 O2 90.7(2) . .
O10 Fe5 O2 86.2(2) . .
O4 Fe5 O2 87.0(3) . .
O11 Fe5 O2 177.1(3) . .
O6 Fe5 O2 87.9(2) . .
N13 Fe6 N20 99.9(4) . .
N13 Fe6 N6 99.6(3) . .
N20 Fe6 N6 100.8(3) . .
N13 Fe6 N14 76.0(4) . .
N20 Fe6 N14 164.3(4) . .
N6 Fe6 N14 94.9(4) . .
N13 Fe6 N7 166.3(4) . .
N20 Fe6 N7 93.5(4) . .
N6 Fe6 N7 74.9(3) . .
N14 Fe6 N7 91.8(4) . .
N13 Fe6 N21 95.5(4) . .
N20 Fe6 N21 75.1(4) . .
N6 Fe6 N21 164.9(3) . .
N14 Fe6 N21 90.1(4) . .
N7 Fe6 N21 90.7(3) . .
N41 Fe7 N34 101.5(4) . .
N41 Fe7 N27 96.8(4) . .
N34 Fe7 N27 98.7(4) . .
N41 Fe7 N28 165.1(4) . .
N34 Fe7 N28 92.6(4) . .
N27 Fe7 N28 76.0(4) . .
N41 Fe7 N35 96.0(4) . .
N34 Fe7 N35 75.0(4) . .
N27 Fe7 N35 166.6(4) . .
N28 Fe7 N35 92.4(4) . .
N41 Fe7 N42 76.4(4) . .
N34 Fe7 N42 168.5(4) . .
N27 Fe7 N42 92.8(4) . .
N28 Fe7 N42 90.7(4) . .
N35 Fe7 N42 93.9(4) . .
C1 N1 C5 118.4(10) . .
C1 N1 Fe1 126.6(9) . .
C5 N1 Fe1 115.0(7) . .
C6 N2 N3 106.3(8) . .
C6 N2 Fe1 120.1(7) . .
N3 N2 Fe1 133.5(6) . .
C8 N3 N2 110.9(8) . .
C13 N4 C9 119.8(9) . .
N6 N5 C14 111.0(8) . .
N5 N6 C16 106.6(8) . .
N5 N6 Fe6 132.9(7) . .
C16 N6 Fe6 113.3(6) . .
C17 N7 C21 118.3(10) . .
C17 N7 Fe6 114.1(8) . .
C21 N7 Fe6 127.5(8) . .
C22 N8 C26 118.1(10) . .
C22 N8 Fe2 126.4(9) . .
C26 N8 Fe2 114.9(7) . .
C27 N9 N10 106.1(9) . .
C27 N9 Fe2 118.6(7) . .
N10 N9 Fe2 134.5(6) . .
C29 N10 N9 110.9(8) . .
C30 N11 C34 116.9(9) . .
C35 N12 N13 109.1(9) . .
N12 N13 C37 106.0(9) . .
N12 N13 Fe6 134.2(7) . .
C37 N13 Fe6 113.8(7) . .
C42 N14 C38 119.4(12) . .
C42 N14 Fe6 127.4(10) . .
C38 N14 Fe6 113.1(8) . .
C43 N15 C47 118.7(12) . .
C43 N15 Fe3 125.3(11) . .
C47 N15 Fe3 115.6(8) . .
N17 N16 C48 107.5(9) . .
N17 N16 Fe3 136.4(7) . .
C48 N16 Fe3 116.1(8) . .
N16 N17 C50 111.4(10) . .
C55 N18 C51 118.6(10) . .
C56 N19 N20 110.7(9) . .
C58 N20 N19 106.9(9) . .
C58 N20 Fe6 113.5(8) . .
N19 N20 Fe6 132.9(7) . .
C63 N21 C59 120.0(11) . .
C63 N21 Fe6 128.0(9) . .
C59 N21 Fe6 111.6(8) . .
C68 N22 C64 120.4(9) . .
C68 N22 Fe1 115.7(7) . .
C64 N22 Fe1 123.9(8) . .
N24 N23 C69 108.7(9) . .
N24 N23 Fe1 132.7(7) . .
C69 N23 Fe1 118.5(8) . .
N23 N24 C71 109.7(9) . .
C72 N25 C76 118.2(10) . .
N27 N26 C77 112.8(10) . .
N26 N27 C79 106.8(9) . .
N26 N27 Fe7 132.6(8) . .
C79 N27 Fe7 112.6(7) . .
C80 N28 C84 117.0(11) . .
C80 N28 Fe7 115.5(8) . .
C84 N28 Fe7 127.5(9) . .
C85 N29 C89 117.1(10) . .
C85 N29 Fe2 126.8(9) . .
C89 N29 Fe2 115.9(7) . .
C90 N30 N31 104.9(9) . .
C90 N30 Fe2 118.9(8) . .
N31 N30 Fe2 136.0(7) . .
C92 N31 N30 110.7(10) . .
C93 N32 C97 119.0(11) . .
N34 N33 C98 110.4(9) . .
C100 N34 N33 106.9(10) . .
C100 N34 Fe7 113.8(8) . .
N33 N34 Fe7 132.8(8) . .
C101 N35 C105 119.5(12) . .
C101 N35 Fe7 114.4(8) . .
C105 N35 Fe7 126.0(10) . .
C106 N36 C110 116.8(10) . .
C106 N36 Fe3 126.4(9) . .
C110 N36 Fe3 116.5(7) . .
C111 N37 N38 104.7(9) . .
C111 N37 Fe3 118.9(7) . .
N38 N37 Fe3 134.1(7) . .
C113 N38 N37 112.8(9) . .
C118 N39 C114 118.8(10) . .
N41 N40 C119 111.9(9) . .
N40 N41 C121 105.9(9) . .
N40 N41 Fe7 134.3(7) . .
C121 N41 Fe7 114.8(7) . .
C126 N42 C122 117.6(11) . .
C126 N42 Fe7 127.2(9) . .
C122 N42 Fe7 115.1(8) . .
N1 C1 C2 124.2(13) . .
N1 C1 H1 117.9 . .
C2 C1 H1 117.9 . .
C3 C2 C1 118.1(13) . .
C3 C2 H2 121.0 . .
C1 C2 H2 121.0 . .
C2 C3 C4 119.1(13) . .
C2 C3 H3 120.5 . .
C4 C3 H3 120.5 . .
C5 C4 C3 120.7(14) . .
C5 C4 H4 119.7 . .
C3 C4 H4 119.7 . .
C4 C5 N1 119.5(11) . .
C4 C5 C6 127.6(11) . .
N1 C5 C6 112.9(9) . .
N2 C6 C7 110.6(9) . .
N2 C6 C5 117.1(9) . .
C7 C6 C5 132.2(10) . .
C8 C7 C6 104.2(9) . .
C8 C7 H7 127.9 . .
C6 C7 H7 127.9 . .
N3 C8 C7 108.0(10) . .
N3 C8 C9 117.3(9) . .
C7 C8 C9 134.7(10) . .
N4 C9 C10 122.2(10) . .
N4 C9 C8 112.7(9) . .
C10 C9 C8 125.1(10) . .
C11 C10 C9 117.5(10) . .
C11 C10 H10 121.2 . .
C9 C10 H10 121.2 . .
C12 C11 C10 120.0(11) . .
C12 C11 H11 120.0 . .
C10 C11 H11 120.0 . .
C11 C12 C13 119.2(12) . .
C11 C12 H12 120.4 . .
C13 C12 H12 120.4 . .
N4 C13 C12 121.3(10) . .
N4 C13 C14 114.6(9) . .
C12 C13 C14 124.0(11) . .
N5 C14 C15 107.0(9) . .
N5 C14 C13 119.0(10) . .
C15 C14 C13 133.9(10) . .
C14 C15 C16 105.8(9) . .
C14 C15 H15 127.1 . .
C16 C15 H15 127.1 . .
N6 C16 C15 109.5(9) . .
N6 C16 C17 116.9(9) . .
C15 C16 C17 133.6(9) . .
N7 C17 C18 121.6(11) . .
N7 C17 C16 116.1(10) . .
C18 C17 C16 122.2(10) . .
C19 C18 C17 117.8(12) . .
C19 C18 H18 121.1 . .
C17 C18 H18 121.1 . .
C20 C19 C18 121.2(12) . .
C20 C19 H19 119.4 . .
C18 C19 H19 119.4 . .
C19 C20 C21 119.1(12) . .
C19 C20 H20 120.4 . .
C21 C20 H20 120.4 . .
N7 C21 C20 121.9(11) . .
N7 C21 H21 119.1 . .
C20 C21 H21 119.1 . .
N8 C22 C23 122.4(13) . .
N8 C22 H22 118.8 . .
C23 C22 H22 118.8 . .
C24 C23 C22 120.0(13) . .
C24 C23 H23 120.0 . .
C22 C23 H23 120.0 . .
C23 C24 C25 118.7(13) . .
C23 C24 H24 120.6 . .
C25 C24 H24 120.6 . .
C26 C25 C24 116.8(13) . .
C26 C25 H25 121.6 . .
C24 C25 H25 121.6 . .
N8 C26 C25 123.9(12) . .
N8 C26 C27 114.3(10) . .
C25 C26 C27 121.8(12) . .
N9 C27 C28 110.7(10) . .
N9 C27 C26 117.5(10) . .
C28 C27 C26 131.7(10) . .
C29 C28 C27 103.6(10) . .
C29 C28 H28 128.2 . .
C27 C28 H28 128.2 . .
N10 C29 C28 108.7(10) . .
N10 C29 C30 117.6(10) . .
C28 C29 C30 133.5(10) . .
N11 C30 C31 123.6(11) . .
N11 C30 C29 112.9(10) . .
C31 C30 C29 123.5(10) . .
C30 C31 C32 118.1(11) . .
C30 C31 H31 121.0 . .
C32 C31 H31 121.0 . .
C31 C32 C33 118.6(10) . .
C31 C32 H32 120.7 . .
C33 C32 H32 120.7 . .
C34 C33 C32 119.5(10) . .
C34 C33 H33 120.3 . .
C32 C33 H33 120.3 . .
C33 C34 N11 123.2(10) . .
C33 C34 C35 124.1(10) . .
N11 C34 C35 112.6(9) . .
N12 C35 C36 109.6(10) . .
N12 C35 C34 118.2(10) . .
C36 C35 C34 132.0(10) . .
C35 C36 C37 105.0(10) . .
C35 C36 H36 127.5 . .
C37 C36 H36 127.5 . .
N13 C37 C36 110.1(9) . .
N13 C37 C38 116.3(10) . .
C36 C37 C38 133.3(10) . .
N14 C38 C39 119.3(12) . .
N14 C38 C37 117.2(11) . .
C39 C38 C37 123.4(12) . .
C40 C39 C38 121.5(16) . .
C40 C39 H39 119.2 . .
C38 C39 H39 119.2 . .
C39 C40 C41 116.9(15) . .
C39 C40 H40 121.5 . .
C41 C40 H40 121.5 . .
C42 C41 C40 120.9(14) . .
C42 C41 H41 119.6 . .
C40 C41 H41 119.6 . .
N14 C42 C41 121.5(15) . .
N14 C42 H42 119.2 . .
C41 C42 H42 119.2 . .
N15 C43 C44 124.7(17) . .
N15 C43 H43 117.6 . .
C44 C43 H43 117.6 . .
C45 C44 C43 113.8(18) . .
C45 C44 H44 123.1 . .
C43 C44 H44 123.1 . .
C46 C45 C44 119.9(17) . .
C46 C45 H45 120.1 . .
C44 C45 H45 120.1 . .
C47 C46 C45 119.8(18) . .
C47 C46 H46 120.1 . .
C45 C46 H46 120.1 . .
N15 C47 C46 122.8(14) . .
N15 C47 C48 114.5(10) . .
C46 C47 C48 122.6(14) . .
N16 C48 C47 119.7(11) . .
N16 C48 C49 107.2(11) . .
C47 C48 C49 133.1(11) . .
C50 C49 C48 106.8(10) . .
C50 C49 H49 126.6 . .
C48 C49 H49 126.6 . .
C49 C50 N17 107.0(11) . .
C49 C50 C51 135.7(11) . .
N17 C50 C51 117.0(11) . .
N18 C51 C52 120.8(12) . .
N18 C51 C50 114.9(10) . .
C52 C51 C50 124.3(13) . .
C53 C52 C51 119.9(15) . .
C53 C52 H52 120.0 . .
C51 C52 H52 120.0 . .
C52 C53 C54 118.9(12) . .
C52 C53 H53 120.6 . .
C54 C53 H53 120.6 . .
C55 C54 C53 119.7(14) . .
C55 C54 H54 120.1 . .
C53 C54 H54 120.1 . .
N18 C55 C54 122.1(13) . .
N18 C55 C56 112.9(10) . .
C54 C55 C56 124.9(13) . .
N19 C56 C57 107.9(11) . .
N19 C56 C55 119.8(10) . .
C57 C56 C55 132.2(11) . .
C56 C57 C58 104.7(10) . .
C56 C57 H57 127.6 . .
C58 C57 H57 127.6 . .
N20 C58 C57 109.8(11) . .
N20 C58 C59 117.9(11) . .
C57 C58 C59 132.3(11) . .
N21 C59 C60 120.3(13) . .
N21 C59 C58 117.0(10) . .
C60 C59 C58 122.6(13) . .
C61 C60 C59 119.4(15) . .
C61 C60 H60 120.3 . .
C59 C60 H60 120.3 . .
C62 C61 C60 118.5(14) . .
C62 C61 H61 120.7 . .
C60 C61 H61 120.7 . .
C61 C62 C63 120.7(15) . .
C61 C62 H62 119.6 . .
C63 C62 H62 119.6 . .
N21 C63 C62 121.0(15) . .
N21 C63 H63 119.5 . .
C62 C63 H63 119.5 . .
N22 C64 C65 121.8(13) . .
N22 C64 H64 119.1 . .
C65 C64 H64 119.1 . .
C64 C65 C66 118.3(12) . .
C64 C65 H65 120.9 . .
C66 C65 H65 120.9 . .
C67 C66 C65 120.2(12) . .
C67 C66 H66 119.9 . .
C65 C66 H66 119.9 . .
C66 C67 C68 117.8(12) . .
C66 C67 H67 121.1 . .
C68 C67 H67 121.1 . .
N22 C68 C69 115.2(9) . .
N22 C68 C67 121.5(10) . .
C69 C68 C67 123.2(11) . .
N23 C69 C70 108.4(10) . .
N23 C69 C68 116.7(10) . .
C70 C69 C68 134.9(11) . .
C71 C70 C69 104.8(10) . .
C71 C70 H70 127.6 . .
C69 C70 H70 127.6 . .
N24 C71 C70 108.4(10) . .
N24 C71 C72 116.9(10) . .
C70 C71 C72 134.8(11) . .
N25 C72 C73 123.2(12) . .
N25 C72 C71 112.7(10) . .
C73 C72 C71 124.1(12) . .
C74 C73 C72 118.0(14) . .
C74 C73 H73 121.0 . .
C72 C73 H73 121.0 . .
C73 C74 C75 120.7(14) . .
C73 C74 H74 119.6 . .
C75 C74 H74 119.6 . .
C74 C75 C76 117.6(12) . .
C74 C75 H75 121.2 . .
C76 C75 H75 121.2 . .
N25 C76 C75 122.1(12) . .
N25 C76 C77 112.4(11) . .
C75 C76 C77 125.0(12) . .
N26 C77 C76 122.3(11) . .
N26 C77 C78 104.6(11) . .
C76 C77 C78 133.0(12) . .
C79 C78 C77 105.3(11) . .
C79 C78 H78 127.4 . .
C77 C78 H78 127.4 . .
N27 C79 C78 110.5(10) . .
N27 C79 C80 117.0(11) . .
C78 C79 C80 132.4(11) . .
N28 C80 C81 125.1(12) . .
N28 C80 C79 114.6(11) . .
C81 C80 C79 120.3(13) . .
C80 C81 C82 115.0(14) . .
C80 C81 H81 122.5 . .
C82 C81 H81 122.5 . .
C83 C82 C81 119.7(12) . .
C83 C82 H82 120.2 . .
C81 C82 H82 120.2 . .
C84 C83 C82 119.0(13) . .
C84 C83 H83 120.5 . .
C82 C83 H83 120.5 . .
C83 C84 N28 124.3(14) . .
C83 C84 H84 117.9 . .
N28 C84 H84 117.9 . .
N29 C85 C86 126.1(13) . .
N29 C85 H85 116.9 . .
C86 C85 H85 116.9 . .
C85 C86 C87 117.8(14) . .
C85 C86 H86 121.1 . .
C87 C86 H86 121.1 . .
C86 C87 C88 117.7(14) . .
C86 C87 H87 121.2 . .
C88 C87 H87 121.2 . .
C89 C88 C87 119.1(14) . .
C89 C88 H88 120.5 . .
C87 C88 H88 120.5 . .
C88 C89 N29 122.1(12) . .
C88 C89 C90 124.4(12) . .
N29 C89 C90 113.4(10) . .
N30 C90 C91 111.8(10) . .
N30 C90 C89 117.0(10) . .
C91 C90 C89 131.2(10) . .
C92 C91 C90 104.1(10) . .
C92 C91 H91 128.0 . .
C90 C91 H91 128.0 . .
N31 C92 C91 108.4(10) . .
N31 C92 C93 117.3(11) . .
C91 C92 C93 134.2(10) . .
N32 C93 C94 123.4(13) . .
N32 C93 C92 112.7(10) . .
C94 C93 C92 123.9(13) . .
C93 C94 C95 117.5(15) . .
C93 C94 H94 121.3 . .
C95 C94 H94 121.3 . .
C96 C95 C94 120.6(15) . .
C96 C95 H95 119.7 . .
C94 C95 H95 119.7 . .
C95 C96 C97 118.6(16) . .
C95 C96 H96 120.7 . .
C97 C96 H96 120.7 . .
N32 C97 C96 120.9(15) . .
N32 C97 C98 115.0(11) . .
C96 C97 C98 124.1(13) . .
N33 C98 C99 106.7(12) . .
N33 C98 C97 119.1(11) . .
C99 C98 C97 134.1(12) . .
C98 C99 C100 105.3(11) . .
C98 C99 H99 127.4 . .
C100 C99 H99 127.4 . .
N34 C100 C99 110.7(11) . .
N34 C100 C101 116.5(12) . .
C99 C100 C101 132.8(12) . .
N35 C101 C102 119.9(14) . .
N35 C101 C100 114.5(11) . .
C102 C101 C100 125.5(15) . .
C103 C102 C101 121.6(18) . .
C103 C102 H102 119.2 . .
C101 C102 H102 119.2 . .
C102 C103 C104 118.2(17) . .
C102 C103 H103 120.9 . .
C104 C103 H103 120.9 . .
C105 C104 C103 119.8(16) . .
C105 C104 H104 120.1 . .
C103 C104 H104 120.1 . .
C104 C105 N35 120.9(17) . .
C104 C105 H105 119.5 . .
N35 C105 H105 119.5 . .
N36 C106 C107 124.8(13) . .
N36 C106 H106 117.6 . .
C107 C106 H106 117.6 . .
C106 C107 C108 116.5(12) . .
C106 C107 H107 121.8 . .
C108 C107 H107 121.8 . .
C109 C108 C107 121.1(11) . .
C109 C108 H108 119.5 . .
C107 C108 H108 119.5 . .
C110 C109 C108 118.1(12) . .
C110 C109 H109 121.0 . .
C108 C109 H109 121.0 . .
C109 C110 N36 122.7(11) . .
C109 C110 C111 123.7(12) . .
N36 C110 C111 113.6(9) . .
N37 C111 C112 110.7(10) . .
N37 C111 C110 116.1(10) . .
C112 C111 C110 133.1(11) . .
C113 C112 C111 105.3(10) . .
C113 C112 H112 127.3 . .
C111 C112 H112 127.3 . .
N38 C113 C112 106.4(10) . .
N38 C113 C114 118.5(10) . .
C112 C113 C114 135.0(10) . .
N39 C114 C115 123.0(11) . .
N39 C114 C113 113.3(9) . .
C115 C114 C113 123.6(11) . .
C114 C115 C116 118.6(12) . .
C114 C115 H115 120.7 . .
C116 C115 H115 120.7 . .
C115 C116 C117 119.3(11) . .
C115 C116 H116 120.4 . .
C117 C116 H116 120.4 . .
C116 C117 C118 117.7(11) . .
C116 C117 H117 121.2 . .
C118 C117 H117 121.2 . .
N39 C118 C117 122.6(11) . .
N39 C118 C119 114.6(10) . .
C117 C118 C119 122.8(10) . .
N40 C119 C120 105.5(10) . .
N40 C119 C118 119.6(10) . .
C120 C119 C118 134.8(10) . .
C121 C120 C119 106.0(10) . .
C121 C120 H120 127.0 . .
C119 C120 H120 127.0 . .
N41 C121 C120 110.7(11) . .
N41 C121 C122 116.9(11) . .
C120 C121 C122 132.4(12) . .
N42 C122 C123 123.1(12) . .
N42 C122 C121 114.0(10) . .
C123 C122 C121 122.7(12) . .
C124 C123 C122 116.7(13) . .
C124 C123 H123 121.7 . .
C122 C123 H123 121.7 . .
C125 C124 C123 122.0(12) . .
C125 C124 H124 119.0 . .
C123 C124 H124 119.0 . .
C124 C125 C126 118.8(12) . .
C124 C125 H125 120.6 . .
C126 C125 H125 120.6 . .
N42 C126 C125 121.6(12) . .
N42 C126 H126 119.2 . .
C125 C126 H126 119.2 . .
Fe1 O1 Fe4 151.3(3) . .
Fe1 O2 Fe5 148.3(3) . .
Fe4 O3 Fe2 152.9(3) . .
Fe5 O4 Fe2 144.7(3) . .
Fe4 O5 Fe3 143.4(3) . .
Fe5 O6 Fe3 154.9(3) . .
F11 B1 F14 113.5(12) . .
F11 B1 F13 107.9(13) . .
F14 B1 F13 109.1(10) . .
F11 B1 F12 105.5(11) . .
F14 B1 F12 110.0(10) . .
F13 B1 F12 110.9(11) . .
F23 B2 F24 103.6(18) . .
F23 B2 F21 111.6(17) . .
F24 B2 F21 112.2(14) . .
F23 B2 F22 100.5(16) . .
F24 B2 F22 120(2) . .
F21 B2 F22 108.3(16) . .
F33 B3 F32 115.088(6) . .
F33 B3 F34 121.140(3) . .
F32 B3 F34 107.822(6) . .
F33 B3 F31 107.619(7) . .
F32 B3 F31 91.344(8) . .
F34 B3 F31 109.680(3) . .
F53 B5 F51 107.3(18) . .
F53 B5 F54 120.9(19) . .
F51 B5 F54 107.8(18) . .
F53 B5 F52 109.4(17) . .
F51 B5 F52 96.3(16) . .
F54 B5 F52 112.2(17) . .
F63 B6 F64 115(2) . .
F63 B6 F62 111.8(19) . .
F64 B6 F62 114.8(17) . .
F63 B6 F61 95.9(16) . .
F64 B6 F61 111.6(17) . .
F62 B6 F61 105.8(16) . .
B4 F41 B4 18.5(15) . 2_565
B4 F42 B4 1.1(17) . 2_565
B4 F43 B4 17.6(14) 2_565 .
B4 B4 F41 83(6) 2_565 .
B4 B4 F41 79(6) 2_565 2_565
F41 B4 F41 116.7(18) . 2_565
B4 B4 F42 175(7) 2_565 .
F41 B4 F42 100.1(18) . .
F41 B4 F42 96.8(19) 2_565 .
B4 B4 F43 81.2(7) 2_565 .
F41 B4 F43 118.5(19) . .
F41 B4 F43 117.4(16) 2_565 .
F42 B4 F43 100.4(14) . .
B4 B4 F42 4(6) 2_565 2_565
F41 B4 F42 79.4(14) . 2_565
F41 B4 F42 80.9(14) 2_565 2_565
F42 B4 F42 177(2) . 2_565
F43 B4 F42 82.4(11) . 2_565

loop_
_geom_bond_atom_site_label_1
_geom_bond_atom_site_label_2
_geom_bond_distance
_geom_bond_site_symmetry_2
Fe1 O1 1.925(6) .
Fe1 O2 1.929(6) .
Fe1 N2 2.064(8) .
Fe1 N23 2.085(9) .
Fe1 N22 2.215(8) .
Fe1 N1 2.217(9) .
Fe2 O4 2.054(6) .
Fe2 O3 2.055(6) .
Fe2 N30 2.118(9) .
Fe2 N9 2.130(9) .
Fe2 N29 2.224(9) .
Fe2 N8 2.259(10) .
Fe3 O6 2.037(6) .
Fe3 O5 2.085(6) .
Fe3 N37 2.137(9) .
Fe3 N16 2.144(9) .
Fe3 N36 2.225(9) .
Fe3 N15 2.246(10) .
Fe4 O9 1.865(6) .
Fe4 O8 1.867(6) .
Fe4 O7 1.869(6) .
Fe4 O5 1.892(6) .
Fe4 O3 1.901(6) .
Fe4 O1 1.993(6) .
Fe5 O12 1.902(6) .
Fe5 O10 1.904(6) .
Fe5 O4 1.904(6) .
Fe5 O11 1.910(6) .
Fe5 O6 1.924(6) .
Fe5 O2 2.009(6) .
Fe6 N13 2.129(9) .
Fe6 N20 2.148(9) .
Fe6 N6 2.152(8) .
Fe6 N14 2.202(10) .
Fe6 N7 2.209(9) .
Fe6 N21 2.238(9) .
Fe7 N41 2.113(10) .
Fe7 N34 2.118(10) .
Fe7 N27 2.147(9) .
Fe7 N28 2.190(10) .
Fe7 N35 2.190(11) .
Fe7 N42 2.193(10) .
N1 C1 1.304(15) .
N1 C5 1.382(15) .
N2 C6 1.329(13) .
N2 N3 1.362(12) .
N3 C8 1.328(13) .
N4 C13 1.327(14) .
N4 C9 1.336(14) .
N5 N6 1.328(11) .
N5 C14 1.360(14) .
N6 C16 1.345(13) .
N7 C17 1.326(14) .
N7 C21 1.341(14) .
N8 C22 1.324(15) .
N8 C26 1.345(15) .
N9 C27 1.318(14) .
N9 N10 1.354(12) .
N10 C29 1.342(14) .
N11 C30 1.338(14) .
N11 C34 1.358(13) .
N12 C35 1.358(14) .
N12 N13 1.369(12) .
N13 C37 1.370(14) .
N14 C42 1.334(16) .
N14 C38 1.339(16) .
N15 C43 1.288(18) .
N15 C47 1.338(17) .
N16 N17 1.317(13) .
N16 C48 1.345(14) .
N17 C50 1.376(14) .
N18 C55 1.318(16) .
N18 C51 1.364(16) .
N19 C56 1.349(14) .
N19 N20 1.356(13) .
N20 C58 1.327(13) .
N21 C63 1.321(16) .
N21 C59 1.351(16) .
N22 C68 1.309(14) .
N22 C64 1.353(15) .
N23 N24 1.325(12) .
N23 C69 1.333(14) .
N24 C71 1.357(14) .
N25 C72 1.325(15) .
N25 C76 1.340(15) .
N26 N27 1.331(13) .
N26 C77 1.360(16) .
N27 C79 1.343(15) .
N28 C80 1.308(16) .
N28 C84 1.347(15) .
N29 C85 1.302(15) .
N29 C89 1.354(15) .
N30 C90 1.320(14) .
N30 N31 1.363(13) .
N31 C92 1.325(14) .
N32 C93 1.312(16) .
N32 C97 1.333(17) .
N33 N34 1.339(13) .
N33 C98 1.364(15) .
N34 C100 1.326(15) .
N35 C101 1.325(17) .
N35 C105 1.370(17) .
N36 C106 1.324(15) .
N36 C110 1.376(15) .
N37 C111 1.349(14) .
N37 N38 1.354(13) .
N38 C113 1.344(14) .
N39 C118 1.329(15) .
N39 C114 1.340(14) .
N40 N41 1.334(13) .
N40 C119 1.371(14) .
N41 C121 1.358(15) .
N42 C126 1.331(16) .
N42 C122 1.349(16) .
C1 C2 1.367(19) .
C1 H1 0.9500 .
C2 C3 1.35(2) .
C2 H2 0.9500 .
C3 C4 1.39(2) .
C3 H3 0.9500 .
C4 C5 1.349(16) .
C4 H4 0.9500 .
C5 C6 1.455(16) .
C6 C7 1.401(16) .
C7 C8 1.397(15) .
C7 H7 0.9500 .
C8 C9 1.454(16) .
C9 C10 1.412(15) .
C10 C11 1.379(17) .
C10 H10 0.9500 .
C11 C12 1.375(17) .
C11 H11 0.9500 .
C12 C13 1.401(16) .
C12 H12 0.9500 .
C13 C14 1.462(15) .
C14 C15 1.363(15) .
C15 C16 1.394(15) .
C15 H15 0.9500 .
C16 C17 1.446(15) .
C17 C18 1.400(17) .
C18 C19 1.379(18) .
C18 H18 0.9500 .
C19 C20 1.301(19) .
C19 H19 0.9500 .
C20 C21 1.398(18) .
C20 H20 0.9500 .
C21 H21 0.9500 .
C22 C23 1.39(2) .
C22 H22 0.9500 .
C23 C24 1.36(2) .
C23 H23 0.9500 .
C24 C25 1.424(19) .
C24 H24 0.9500 .
C25 C26 1.389(17) .
C25 H25 0.9500 .
C26 C27 1.470(16) .
C27 C28 1.430(16) .
C28 C29 1.365(15) .
C28 H28 0.9500 .
C29 C30 1.467(16) .
C30 C31 1.384(16) .
C31 C32 1.389(17) .
C31 H31 0.9500 .
C32 C33 1.391(16) .
C32 H32 0.9500 .
C33 C34 1.352(15) .
C33 H33 0.9500 .
C34 C35 1.481(15) .
C35 C36 1.369(16) .
C36 C37 1.394(16) .
C36 H36 0.9500 .
C37 C38 1.440(16) .
C38 C39 1.424(19) .
C39 C40 1.32(2) .
C39 H39 0.9500 .
C40 C41 1.40(2) .
C40 H40 0.9500 .
C41 C42 1.36(2) .
C41 H41 0.9500 .
C42 H42 0.9500 .
C43 C44 1.44(2) .
C43 H43 0.9500 .
C44 C45 1.43(3) .
C44 H44 0.9500 .
C45 C46 1.37(2) .
C45 H45 0.9500 .
C46 C47 1.352(19) .
C46 H46 0.9500 .
C47 C48 1.421(19) .
C48 C49 1.443(17) .
C49 C50 1.324(17) .
C49 H49 0.9500 .
C50 C51 1.439(18) .
C51 C52 1.403(17) .
C52 C53 1.32(2) .
C52 H52 0.9500 .
C53 C54 1.40(2) .
C53 H53 0.9500 .
C54 C55 1.364(17) .
C54 H54 0.9500 .
C55 C56 1.455(18) .
C56 C57 1.378(17) .
C57 C58 1.425(18) .
C57 H57 0.9500 .
C58 C59 1.428(18) .
C59 C60 1.399(17) .
C60 C61 1.39(2) .
C60 H60 0.9500 .
C61 C62 1.34(2) .
C61 H61 0.9500 .
C62 C63 1.404(19) .
C62 H62 0.9500 .
C63 H63 0.9500 .
C64 C65 1.384(17) .
C64 H64 0.9500 .
C65 C66 1.39(2) .
C65 H65 0.9500 .
C66 C67 1.376(19) .
C66 H66 0.9500 .
C67 C68 1.432(16) .
C67 H67 0.9500 .
C68 C69 1.432(15) .
C69 C70 1.422(17) .
C70 C71 1.366(16) .
C70 H70 0.9500 .
C71 C72 1.489(16) .
C72 C73 1.401(18) .
C73 C74 1.336(19) .
C73 H73 0.9500 .
C74 C75 1.39(2) .
C74 H74 0.9500 .
C75 C76 1.398(18) .
C75 H75 0.9500 .
C76 C77 1.414(18) .
C77 C78 1.436(17) .
C78 C79 1.388(18) .
C78 H78 0.9500 .
C79 C80 1.491(17) .
C80 C81 1.377(18) .
C81 C82 1.435(19) .
C81 H81 0.9500 .
C82 C83 1.36(2) .
C82 H82 0.9500 .
C83 C84 1.327(17) .
C83 H83 0.9500 .
C84 H84 0.9500 .
C85 C86 1.330(18) .
C85 H85 0.9500 .
C86 C87 1.37(2) .
C86 H86 0.9500 .
C87 C88 1.43(2) .
C87 H87 0.9500 .
C88 C89 1.326(17) .
C88 H88 0.9500 .
C89 C90 1.491(17) .
C90 C91 1.386(16) .
C91 C92 1.370(17) .
C91 H91 0.9500 .
C92 C93 1.497(17) .
C93 C94 1.358(18) .
C94 C95 1.40(2) .
C94 H94 0.9500 .
C95 C96 1.32(2) .
C95 H95 0.9500 .
C96 C97 1.42(2) .
C96 H96 0.9500 .
C97 C98 1.465(19) .
C98 C99 1.383(17) .
C99 C100 1.385(18) .
C99 H99 0.9500 .
C100 C101 1.466(18) .
C101 C102 1.383(19) .
C102 C103 1.33(2) .
C102 H102 0.9500 .
C103 C104 1.39(3) .
C103 H103 0.9500 .
C104 C105 1.34(2) .
C104 H104 0.9500 .
C105 H105 0.9500 .
C106 C107 1.371(18) .
C106 H106 0.9500 .
C107 C108 1.390(19) .
C107 H107 0.9500 .
C108 C109 1.371(18) .
C108 H108 0.9500 .
C109 C110 1.363(16) .
C109 H109 0.9500 .
C110 C111 1.474(16) .
C111 C112 1.400(16) .
C112 C113 1.388(16) .
C112 H112 0.9500 .
C113 C114 1.446(16) .
C114 C115 1.382(16) .
C115 C116 1.385(18) .
C115 H115 0.9500 .
C116 C117 1.403(18) .
C116 H116 0.9500 .
C117 C118 1.406(17) .
C117 H117 0.9500 .
C118 C119 1.443(17) .
C119 C120 1.402(16) .
C120 C121 1.375(17) .
C120 H120 0.9500 .
C121 C122 1.484(18) .
C122 C123 1.370(17) .
C123 C124 1.366(19) .
C123 H123 0.9500 .
C124 C125 1.323(19) .
C124 H124 0.9500 .
C125 C126 1.388(18) .
C125 H125 0.9500 .
C126 H126 0.9500 .
B1 F11 1.326(13) .
B1 F14 1.333(13) .
B1 F13 1.337(13) .
B1 F12 1.351(12) .
B2 F23 1.313(16) .
B2 F24 1.313(15) .
B2 F21 1.334(15) .
B2 F22 1.350(16) .
B3 F33 1.16726(12) .
B3 F32 1.28382(9) .
B3 F34 1.31667(15) .
B3 F31 1.33178(11) .
B5 F53 1.282(16) .
B5 F51 1.288(18) .
B5 F54 1.308(16) .
B5 F52 1.389(17) .
B6 F63 1.244(17) .
B6 F64 1.293(16) .
B6 F62 1.350(17) .
B6 F61 1.385(18) .
C1S O1S 1.47(3) .
C2S O2S 1.39(3) .
C3S O3S 1.43(4) .
C4S O4S 1.88(5) .
C5S O5S 1.36(2) .
C6S O6S 1.37(3) .
C7S O7S 1.37(3) .
C8S O8S 1.38(3) .
C9S O9S 1.48(3) .
F41 B4 1.321(19) .
F41 B4 1.34(3) 2_565
F42 B4 1.392(12) .
F42 B4 1.82(3) 2_565
F43 B4 1.398(19) 2_565
F43 B4 1.398(19) .
B4 B4 0.43(3) 2_565
B4 F41 1.34(3) 2_565
B4 F42 1.82(3) 2_565
